data_4023657
loop_
_publ_author_name
'Jian-Min Zhao'
'Qian-Shou Zong'
'Tao Han'
'Jun-Feng Xiang'
'Chuan-Feng Chen'

_publ_section_title
;
 Guest-Dependent Complexation of Triptycene-Based Macrotricyclic
 Host with Paraquat Derivatives and Secondary Ammonium Salts:
 A Chemically Controlled Complexation Process
;
_journal_name_full 'Journal of Organic Chemistry'
_journal_page_first 6800
_journal_page_last 6806
_journal_paper_doi 10.1021/jo801170t
_journal_volume 73
_journal_year 2008
_chemical_formula_moiety 'C114 H115 F12 N5 O16 P2'
_chemical_formula_sum 'C114 H115 F12 N5 O16 P2'
_chemical_formula_weight 2101.05
_chemical_name_systematic
; 
 ? 
;
_space_group_IT_number 14
_symmetry_cell_setting monoclinic
_symmetry_space_group_name_Hall '-P 2yn'
_symmetry_space_group_name_H-M 'P 1 21/n 1'
_atom_sites_solution_hydrogens geom
_atom_sites_solution_primary direct
_atom_sites_solution_secondary difmap
_audit_creation_method SHELXL-97
_cell_angle_alpha 90.00
_cell_angle_beta 107.146(2)
_cell_angle_gamma 90.00
_cell_formula_units_Z 4
_cell_length_a 20.274(3)
_cell_length_b 20.198(3)
_cell_length_c 29.295(5)
_cell_measurement_reflns_used 20057
_cell_measurement_temperature 113(2)
_cell_measurement_theta_max 27.5
_cell_measurement_theta_min 1.2
_cell_volume 11464(3)
_computing_cell_refinement CrystalClear
_computing_data_collection CrystalClear
_computing_data_reduction CrystalClear
_computing_publication_material 'CrystalStructure 3.7.0'
_computing_structure_refinement 'SHELXL-97 (Sheldrick, 1997)'
_computing_structure_solution 'SHELXS-97 (Sheldrick, 1990)'
_diffrn_ambient_temperature 113(2)
_diffrn_detector_area_resol_mean 7.31
_diffrn_measured_fraction_theta_full 0.999
_diffrn_measured_fraction_theta_max 0.999
_diffrn_measurement_device_type 'Rigaku Saturn'
_diffrn_measurement_method \w
_diffrn_radiation_monochromator confocal
_diffrn_radiation_source 'rotating anode'
_diffrn_radiation_type MoK\a
_diffrn_radiation_wavelength 0.71070
_diffrn_reflns_av_R_equivalents 0.0504
_diffrn_reflns_av_sigmaI/netI 0.1037
_diffrn_reflns_limit_h_max 21
_diffrn_reflns_limit_h_min -24
_diffrn_reflns_limit_k_max 23
_diffrn_reflns_limit_k_min -24
_diffrn_reflns_limit_l_max 34
_diffrn_reflns_limit_l_min -34
_diffrn_reflns_number 84645
_diffrn_reflns_theta_full 25.00
_diffrn_reflns_theta_max 25.00
_diffrn_reflns_theta_min 1.24
_exptl_absorpt_coefficient_mu 0.120
_exptl_absorpt_correction_T_max 0.9764
_exptl_absorpt_correction_T_min 0.9672
_exptl_absorpt_correction_type numerical
_exptl_absorpt_process_details 'numabs (Rigaku, 2005)'
_exptl_crystal_colour red
_exptl_crystal_density_diffrn 1.217
_exptl_crystal_density_method 'not measured'
_exptl_crystal_description block
_exptl_crystal_F_000 4400
_exptl_crystal_size_max 0.28
_exptl_crystal_size_mid 0.26
_exptl_crystal_size_min 0.20
_platon_squeeze_details
;
;
_refine_diff_density_max 1.020
_refine_diff_density_min -0.560
_refine_diff_density_rms 0.077
_refine_ls_extinction_method none
_refine_ls_goodness_of_fit_ref 1.069
_refine_ls_hydrogen_treatment constr
_refine_ls_matrix_type full
_refine_ls_number_parameters 1382
_refine_ls_number_reflns 20168
_refine_ls_number_restraints 0
_refine_ls_restrained_S_all 1.069
_refine_ls_R_factor_all 0.1299
_refine_ls_R_factor_gt 0.1033
_refine_ls_shift/su_max 0.003
_refine_ls_shift/su_mean 0.000
_refine_ls_structure_factor_coef Fsqd
_refine_ls_weighting_details 'calc w=1/[\s^2^(Fo^2^)+(0.1722P)^2^+10.3712P] where P=(Fo^2^+2Fc^2^)/3'
_refine_ls_weighting_scheme calc
_refine_ls_wR_factor_gt 0.2831
_refine_ls_wR_factor_ref 0.3094
_reflns_number_gt 14393
_reflns_number_total 20168
_reflns_threshold_expression >2sigma(I)
_cod_data_source_file jo801170t_si_005.cif
_cod_data_source_block shelxl
_cod_database_code 4023657

loop_
_symmetry_equiv_pos_as_xyz
'x, y, z'
'-x+1/2, y+1/2, -z+1/2'
'-x, -y, -z'
'x-1/2, -y-1/2, z-1/2'

loop_
_atom_site_label
_atom_site_type_symbol
_atom_site_fract_x
_atom_site_fract_y
_atom_site_fract_z
_atom_site_U_iso_or_equiv
_atom_site_adp_type
_atom_site_occupancy
_atom_site_symmetry_multiplicity
_atom_site_calc_flag
_atom_site_refinement_flags
_atom_site_disorder_assembly
_atom_site_disorder_group
P1 P 0.09369(15) 0.97826(14) 0.59748(11) 0.0672(7) Uani 0.50 1 d P . .
F1 F 0.0150(3) 0.9962(3) 0.5756(2) 0.0738(15) Uani 0.50 1 d P . .
F2 F 0.0911(3) 1.0022(3) 0.6478(2) 0.0841(18) Uani 0.50 1 d P . .
F3 F 0.0731(5) 0.9062(3) 0.6076(3) 0.111(3) Uani 0.50 1 d P . .
F4 F 0.0959(4) 0.9571(4) 0.5450(3) 0.102(2) Uani 0.50 1 d P . .
F5 F 0.1151(3) 1.0501(4) 0.5874(3) 0.090(2) Uani 0.50 1 d P . .
F6 F 0.1753(4) 0.9627(4) 0.6207(3) 0.111(3) Uani 0.50 1 d P . .
P2 P 0.70403(8) 0.53594(7) 0.56284(5) 0.0697(4) Uani 1 1 d . . .
F7 F 0.6242(2) 0.5499(3) 0.5489(2) 0.1434(18) Uani 1 1 d . . .
F8 F 0.7001(3) 0.5196(2) 0.61595(13) 0.1222(15) Uani 1 1 d . . .
F9 F 0.68806(18) 0.46000(16) 0.55173(13) 0.0902(10) Uani 1 1 d . . .
F10 F 0.7030(4) 0.5512(3) 0.51200(15) 0.173(3) Uani 1 1 d . . .
F11 F 0.7184(3) 0.61078(19) 0.57746(16) 0.1312(17) Uani 1 1 d . . .
F12 F 0.7826(2) 0.5214(2) 0.5837(2) 0.1292(17) Uani 1 1 d . . .
P3 P 1.0000 0.5000 1.0000 0.0415(3) Uani 1 2 d S . .
F13 F 0.92959(14) 0.53759(13) 0.97540(9) 0.0625(7) Uani 1 1 d . . .
F14 F 0.99996(13) 0.47108(12) 0.94854(8) 0.0527(6) Uani 1 1 d . . .
F15 F 1.04193(14) 0.56298(12) 0.99139(9) 0.0585(7) Uani 1 1 d . . .
O1 O 0.86802(13) 0.19225(12) 0.81734(9) 0.0399(6) Uani 1 1 d . . .
O2 O 0.99169(15) 0.11606(15) 0.84891(11) 0.0549(7) Uani 1 1 d . . .
O3 O 1.0675(2) 0.14125(15) 0.78233(16) 0.0808(12) Uani 1 1 d . . .
O4 O 1.1204(2) 0.21778(18) 0.71935(14) 0.0722(10) Uani 1 1 d . . .
O5 O 1.0461(2) 0.2479(2) 0.63107(17) 0.1064(17) Uani 1 1 d . . .
O6 O 0.93351(15) 0.16287(14) 0.59387(11) 0.0532(7) Uani 1 1 d . . .
O7 O 0.84074(15) 0.15661(14) 0.65108(10) 0.0493(7) Uani 1 1 d . . .
O8 O 0.79984(13) 0.20434(12) 0.73035(9) 0.0416(6) Uani 1 1 d . . .
O9 O 0.91343(14) 0.62392(13) 0.83207(9) 0.0451(6) Uani 1 1 d . . .
O10 O 1.05072(18) 0.67973(17) 0.87316(15) 0.0793(11) Uani 1 1 d . . .
O11 O 1.1857(4) 0.6794(2) 0.8682(3) 0.148(3) Uani 1 1 d . . .
O12 O 1.2099(2) 0.62890(19) 0.78149(14) 0.0759(10) Uani 1 1 d . . .
O13 O 1.1250(3) 0.6526(3) 0.6968(2) 0.131(2) Uani 1 1 d . . .
O14 O 1.0098(3) 0.7240(3) 0.6500(3) 0.179(4) Uani 1 1 d . . .
O15 O 0.8823(2) 0.7005(2) 0.66915(19) 0.1041(17) Uani 1 1 d . . .
O16 O 0.83962(14) 0.63181(14) 0.74394(10) 0.0472(7) Uani 1 1 d . . .
C1 C 0.7853(2) 0.41692(18) 0.85395(13) 0.0392(8) Uani 1 1 d . . .
C2 C 0.79042(18) 0.35617(18) 0.82332(13) 0.0361(8) Uani 1 1 d . . .
C3 C 0.83065(18) 0.30010(18) 0.83938(13) 0.0360(8) Uani 1 1 d . . .
H3 H 0.8570 0.2961 0.8720 0.043 Uiso 1 1 calc R . .
C4 C 0.83148(18) 0.24995(18) 0.80668(13) 0.0365(8) Uani 1 1 d . . .
C5 C 0.79254(19) 0.25580(18) 0.75872(13) 0.0376(8) Uani 1 1 d . . .
C6 C 0.75104(19) 0.31162(19) 0.74368(14) 0.0415(9) Uani 1 1 d . . .
H6 H 0.7232 0.3153 0.7114 0.050 Uiso 1 1 calc R . .
C7 C 0.75079(19) 0.36145(18) 0.77601(14) 0.0393(8) Uani 1 1 d . . .
C8 C 0.7093(2) 0.42611(19) 0.76369(14) 0.0430(9) Uani 1 1 d . . .
C9 C 0.7639(2) 0.48061(18) 0.77934(14) 0.0405(9) Uani 1 1 d . . .
C10 C 0.7750(2) 0.53093(19) 0.75019(14) 0.0432(9) Uani 1 1 d . . .
H10 H 0.7480 0.5331 0.7177 0.052 Uiso 1 1 calc R . .
C11 C 0.8261(2) 0.57857(19) 0.76889(13) 0.0414(9) Uani 1 1 d . . .
C12 C 0.86607(19) 0.57385(19) 0.81700(14) 0.0416(9) Uani 1 1 d . . .
C13 C 0.85493(19) 0.52295(18) 0.84544(13) 0.0374(8) Uani 1 1 d . . .
H13 H 0.8822 0.5199 0.8779 0.045 Uiso 1 1 calc R . .
C14 C 0.80382(19) 0.47630(18) 0.82658(13) 0.0379(8) Uani 1 1 d . . .
C15 C 0.7074(2) 0.42476(18) 0.84724(16) 0.0449(9) Uani 1 1 d . . .
C16 C 0.6768(2) 0.4264(2) 0.88380(17) 0.0496(10) Uani 1 1 d . . .
H16 H 0.7041 0.4228 0.9162 0.059 Uiso 1 1 calc R . .
C17 C 0.6044(3) 0.4333(2) 0.87203(19) 0.0597(12) Uani 1 1 d . . .
H17 H 0.5826 0.4347 0.8966 0.072 Uiso 1 1 calc R . .
C18 C 0.5662(2) 0.4380(2) 0.8259(2) 0.0655(14) Uani 1 1 d . . .
H18 H 0.5176 0.4428 0.8185 0.079 Uiso 1 1 calc R . .
C19 C 0.5959(2) 0.4359(2) 0.78881(18) 0.0553(11) Uani 1 1 d . . .
H19 H 0.5678 0.4386 0.7566 0.066 Uiso 1 1 calc R . .
C20 C 0.6675(2) 0.42962(18) 0.79959(15) 0.0433(9) Uani 1 1 d . . .
C21 C 0.8283(2) 0.4119(2) 0.90548(14) 0.0454(9) Uani 1 1 d . . .
H21A H 0.8772 0.4086 0.9072 0.068 Uiso 1 1 calc R . .
H21B H 0.8146 0.3725 0.9200 0.068 Uiso 1 1 calc R . .
H21C H 0.8211 0.4514 0.9228 0.068 Uiso 1 1 calc R . .
C22 C 0.6655(2) 0.4309(2) 0.71214(15) 0.0495(10) Uani 1 1 d . . .
H22A H 0.6319 0.3946 0.7049 0.074 Uiso 1 1 calc R . .
H22B H 0.6952 0.4277 0.6912 0.074 Uiso 1 1 calc R . .
H22C H 0.6411 0.4734 0.7069 0.074 Uiso 1 1 calc R . .
C23 C 0.90019(19) 0.17649(18) 0.86661(13) 0.0386(8) Uani 1 1 d . . .
H23A H 0.8651 0.1737 0.8840 0.046 Uiso 1 1 calc R . .
H23B H 0.9342 0.2110 0.8818 0.046 Uiso 1 1 calc R . .
C24 C 0.9352(2) 0.11122(19) 0.86777(14) 0.0433(9) Uani 1 1 d . . .
H24A H 0.9518 0.0952 0.9012 0.052 Uiso 1 1 calc R . .
H24B H 0.9017 0.0786 0.8490 0.052 Uiso 1 1 calc R . .
C25 C 0.9778(4) 0.0878(3) 0.8023(3) 0.091(2) Uani 1 1 d . . .
H25A H 0.9458 0.1169 0.7788 0.110 Uiso 1 1 calc R . .
H25B H 0.9550 0.0443 0.8017 0.110 Uiso 1 1 calc R . .
C26 C 1.0401(4) 0.0793(2) 0.7892(3) 0.096(2) Uani 1 1 d . . .
H26A H 1.0744 0.0548 0.8147 0.115 Uiso 1 1 calc R . .
H26B H 1.0302 0.0531 0.7594 0.115 Uiso 1 1 calc R . .
C27 C 1.1331(3) 0.1322(2) 0.7755(2) 0.0786(17) Uani 1 1 d . . .
H27A H 1.1292 0.1015 0.7485 0.094 Uiso 1 1 calc R . .
H27B H 1.1653 0.1126 0.8045 0.094 Uiso 1 1 calc R . .
C28 C 1.1606(3) 0.1985(2) 0.7650(2) 0.0694(14) Uani 1 1 d . . .
H28A H 1.1572 0.2317 0.7891 0.083 Uiso 1 1 calc R . .
H28B H 1.2097 0.1944 0.7660 0.083 Uiso 1 1 calc R . .
C29 C 1.0448(4) 0.2062(6) 0.6029(4) 0.193(7) Uani 1 1 d . . .
H29A H 1.0818 0.1752 0.6196 0.232 Uiso 1 1 calc R . .
H29B H 1.0618 0.2283 0.5784 0.232 Uiso 1 1 calc R . .
C30 C 0.9915(2) 0.1651(2) 0.57664(18) 0.0588(11) Uani 1 1 d . . .
H30A H 1.0098 0.1196 0.5768 0.071 Uiso 1 1 calc R . .
H30B H 0.9764 0.1805 0.5431 0.071 Uiso 1 1 calc R . .
C31 C 0.9366(3) 0.1137(3) 0.6284(2) 0.0670(13) Uani 1 1 d . . .
H31A H 0.9675 0.1282 0.6597 0.080 Uiso 1 1 calc R . .
H31B H 0.9554 0.0723 0.6192 0.080 Uiso 1 1 calc R . .
C32 C 0.8659(3) 0.1014(2) 0.6324(2) 0.0636(13) Uani 1 1 d . . .
H32A H 0.8342 0.0909 0.6004 0.076 Uiso 1 1 calc R . .
H32B H 0.8671 0.0627 0.6534 0.076 Uiso 1 1 calc R . .
C33 C 0.7764(2) 0.14372(19) 0.65896(15) 0.0449(9) Uani 1 1 d . . .
H33A H 0.7801 0.1045 0.6798 0.054 Uiso 1 1 calc R . .
H33B H 0.7410 0.1345 0.6282 0.054 Uiso 1 1 calc R . .
C34 C 0.7558(2) 0.20345(19) 0.68233(13) 0.0409(8) Uani 1 1 d . . .
H34A H 0.7619 0.2444 0.6654 0.049 Uiso 1 1 calc R . .
H34B H 0.7069 0.2002 0.6818 0.049 Uiso 1 1 calc R . .
C35 C 1.2751(3) 0.4129(2) 0.71926(17) 0.0601(12) Uani 1 1 d . . .
C36 C 1.2159(3) 0.3648(2) 0.69804(18) 0.0618(12) Uani 1 1 d . . .
C37 C 1.1993(3) 0.3101(2) 0.72203(18) 0.0609(12) Uani 1 1 d . . .
H37 H 1.2267 0.2993 0.7535 0.073 Uiso 1 1 calc R . .
C38 C 1.1419(3) 0.2716(2) 0.6990(2) 0.0654(13) Uani 1 1 d . . .
C39 C 1.1026(3) 0.2862(3) 0.6531(2) 0.0737(16) Uani 1 1 d . . .
C40 C 1.1191(3) 0.3407(3) 0.62957(19) 0.0735(15) Uani 1 1 d . . .
H40 H 1.0924 0.3506 0.5978 0.088 Uiso 1 1 calc R . .
C41 C 1.1750(3) 0.3807(3) 0.65276(18) 0.0668(14) Uani 1 1 d . . .
C42 C 1.1976(3) 0.4440(3) 0.63238(18) 0.0691(14) Uani 1 1 d . . .
C43 C 1.1981(3) 0.4965(3) 0.67028(17) 0.0629(13) Uani 1 1 d . . .
C44 C 1.1611(3) 0.5536(3) 0.6628(2) 0.0725(15) Uani 1 1 d . . .
H44 H 1.1324 0.5643 0.6317 0.087 Uiso 1 1 calc R . .
C45 C 1.1649(3) 0.5968(3) 0.7009(2) 0.0757(15) Uani 1 1 d . . .
C46 C 1.2079(3) 0.5825(3) 0.74722(19) 0.0658(13) Uani 1 1 d . . .
C47 C 1.2450(2) 0.5235(2) 0.75423(18) 0.0588(11) Uani 1 1 d . . .
H47 H 1.2740 0.5123 0.7851 0.071 Uiso 1 1 calc R . .
C48 C 1.2395(2) 0.4810(2) 0.71614(17) 0.0578(12) Uani 1 1 d . . .
C49 C 1.3149(3) 0.4164(2) 0.68168(17) 0.0604(12) Uani 1 1 d . . .
C50 C 1.3847(3) 0.4050(2) 0.6904(2) 0.0648(13) Uani 1 1 d . . .
H50 H 1.4130 0.3941 0.7216 0.078 Uiso 1 1 calc R . .
C51 C 1.4129(3) 0.4098(2) 0.6520(2) 0.0765(16) Uani 1 1 d . . .
H51 H 1.4609 0.4023 0.6575 0.092 Uiso 1 1 calc R . .
C52 C 1.3726(4) 0.4251(3) 0.6071(2) 0.0783(17) Uani 1 1 d . . .
H52 H 1.3926 0.4278 0.5816 0.094 Uiso 1 1 calc R . .
C53 C 1.3028(3) 0.4366(3) 0.5985(2) 0.0747(16) Uani 1 1 d . . .
H53 H 1.2747 0.4473 0.5673 0.090 Uiso 1 1 calc R . .
C54 C 1.2740(3) 0.4322(3) 0.63668(19) 0.0685(14) Uani 1 1 d . . .
C55 C 1.3205(3) 0.3951(3) 0.76871(18) 0.0657(13) Uani 1 1 d . . .
H55A H 1.3579 0.4275 0.7790 0.099 Uiso 1 1 calc R . .
H55B H 1.3401 0.3508 0.7680 0.099 Uiso 1 1 calc R . .
H55C H 1.2928 0.3953 0.7911 0.099 Uiso 1 1 calc R . .
C56 C 1.1516(3) 0.4603(3) 0.58264(19) 0.0853(18) Uani 1 1 d . . .
H56A H 1.1690 0.5001 0.5708 0.128 Uiso 1 1 calc R . .
H56B H 1.1044 0.4684 0.5838 0.128 Uiso 1 1 calc R . .
H56C H 1.1515 0.4231 0.5612 0.128 Uiso 1 1 calc R . .
C57 C 0.9500(3) 0.6259(3) 0.88133(16) 0.0693(15) Uani 1 1 d . . .
H57A H 0.9800 0.5865 0.8903 0.083 Uiso 1 1 calc R . .
H57B H 0.9174 0.6264 0.9007 0.083 Uiso 1 1 calc R . .
C58 C 0.9933(4) 0.6883(3) 0.8901(2) 0.0832(18) Uani 1 1 d . . .
H58A H 0.9652 0.7261 0.8735 0.100 Uiso 1 1 calc R . .
H58B H 1.0090 0.6982 0.9247 0.100 Uiso 1 1 calc R . .
C59 C 1.0893(4) 0.7380(3) 0.8746(3) 0.093(2) Uani 1 1 d . . .
H59A H 1.1020 0.7564 0.9074 0.111 Uiso 1 1 calc R . .
H59B H 1.0604 0.7712 0.8528 0.111 Uiso 1 1 calc R . .
C60 C 1.1512(3) 0.7269(4) 0.8612(5) 0.170(5) Uani 1 1 d . . .
H60A H 1.1379 0.7341 0.8262 0.204 Uiso 1 1 calc R . .
H60B H 1.1826 0.7638 0.8756 0.204 Uiso 1 1 calc R . .
C61 C 1.2510(4) 0.6746(3) 0.8608(3) 0.094(2) Uani 1 1 d . . .
H61A H 1.2868 0.6693 0.8919 0.113 Uiso 1 1 calc R . .
H61B H 1.2609 0.7157 0.8457 0.113 Uiso 1 1 calc R . .
C62 C 1.2530(3) 0.6160(3) 0.8291(2) 0.0757(15) Uani 1 1 d . . .
H62A H 1.3011 0.6081 0.8287 0.091 Uiso 1 1 calc R . .
H62B H 1.2367 0.5758 0.8418 0.091 Uiso 1 1 calc R . .
C63 C 1.1221(4) 0.6973(5) 0.6668(4) 0.153(4) Uani 1 1 d . . .
H63A H 1.1143 0.6761 0.6352 0.183 Uiso 1 1 calc R . .
H63B H 1.1678 0.7190 0.6749 0.183 Uiso 1 1 calc R . .
C64 C 1.0705(4) 0.7483(3) 0.6620(2) 0.094(2) Uani 1 1 d . . .
H64A H 1.0789 0.7720 0.6928 0.112 Uiso 1 1 calc R . .
H64B H 1.0744 0.7807 0.6377 0.112 Uiso 1 1 calc R . .
C65 C 0.9592(8) 0.7626(8) 0.6401(10) 0.47(2) Uani 1 1 d . . .
H65A H 0.9449 0.7656 0.6048 0.562 Uiso 1 1 calc R . .
H65B H 0.9794 0.8063 0.6518 0.562 Uiso 1 1 calc R . .
C66 C 0.8997(3) 0.7611(3) 0.6512(3) 0.091(2) Uani 1 1 d . . .
H66A H 0.8619 0.7728 0.6222 0.109 Uiso 1 1 calc R . .
H66B H 0.9014 0.7960 0.6752 0.109 Uiso 1 1 calc R . .
C67 C 0.8167(2) 0.7008(2) 0.67482(15) 0.0490(10) Uani 1 1 d . . .
H67A H 0.7821 0.7091 0.6435 0.059 Uiso 1 1 calc R . .
H67B H 0.8133 0.7372 0.6967 0.059 Uiso 1 1 calc R . .
C68 C 0.8008(2) 0.6362(2) 0.69461(14) 0.0456(9) Uani 1 1 d . . .
H68A H 0.7508 0.6334 0.6912 0.055 Uiso 1 1 calc R . .
H68B H 0.8131 0.5989 0.6767 0.055 Uiso 1 1 calc R . .
N1 N 1.02349(16) 0.33227(15) 0.85572(11) 0.0398(7) Uani 1 1 d . . .
N2 N 0.83409(18) 0.34122(16) 0.61316(12) 0.0453(8) Uani 1 1 d . . .
C69 C 0.9872(2) 0.38709(18) 0.83828(14) 0.0398(8) Uani 1 1 d . . .
H69 H 0.9895 0.4243 0.8585 0.048 Uiso 1 1 calc R . .
C70 C 0.9468(2) 0.38991(19) 0.79132(13) 0.0402(8) Uani 1 1 d . . .
H70 H 0.9206 0.4286 0.7796 0.048 Uiso 1 1 calc R . .
C71 C 0.94426(19) 0.33608(17) 0.76096(13) 0.0355(8) Uani 1 1 d . . .
C72 C 0.9805(2) 0.27927(18) 0.78074(14) 0.0403(8) Uani 1 1 d . . .
H72 H 0.9782 0.2410 0.7615 0.048 Uiso 1 1 calc R . .
C73 C 1.0197(2) 0.27824(18) 0.82801(14) 0.0414(9) Uani 1 1 d . . .
H73 H 1.0443 0.2393 0.8411 0.050 Uiso 1 1 calc R . .
C74 C 0.8192(3) 0.3858(2) 0.64275(16) 0.0544(11) Uani 1 1 d . . .
H74 H 0.7842 0.4179 0.6304 0.065 Uiso 1 1 calc R . .
C75 C 0.8539(2) 0.3855(2) 0.69057(15) 0.0507(10) Uani 1 1 d . . .
H75 H 0.8428 0.4170 0.7112 0.061 Uiso 1 1 calc R . .
C76 C 0.90609(19) 0.33818(17) 0.70915(13) 0.0373(8) Uani 1 1 d . . .
C77 C 0.9208(2) 0.29425(19) 0.67731(14) 0.0432(9) Uani 1 1 d . . .
H77 H 0.9568 0.2628 0.6884 0.052 Uiso 1 1 calc R . .
C78 C 0.8835(2) 0.29575(19) 0.62946(14) 0.0440(9) Uani 1 1 d . . .
H78 H 0.8930 0.2644 0.6081 0.053 Uiso 1 1 calc R . .
C79 C 1.0744(2) 0.3344(2) 0.90515(14) 0.0460(9) Uani 1 1 d . . .
H79A H 1.0593 0.3680 0.9245 0.055 Uiso 1 1 calc R . .
H79B H 1.1202 0.3480 0.9027 0.055 Uiso 1 1 calc R . .
C80 C 1.0812(2) 0.26819(19) 0.93018(13) 0.0423(9) Uani 1 1 d . . .
C81 C 1.1322(2) 0.2227(2) 0.92595(14) 0.0447(9) Uani 1 1 d . . .
C82 C 1.1798(2) 0.2364(2) 0.90030(18) 0.0600(12) Uani 1 1 d . . .
H82 H 1.1791 0.2785 0.8856 0.072 Uiso 1 1 calc R . .
C83 C 1.2266(3) 0.1899(3) 0.8964(2) 0.0716(14) Uani 1 1 d . . .
H83 H 1.2585 0.2001 0.8793 0.086 Uiso 1 1 calc R . .
C84 C 1.2286(3) 0.1267(3) 0.9174(2) 0.0767(16) Uani 1 1 d . . .
H84 H 1.2611 0.0947 0.9138 0.092 Uiso 1 1 calc R . .
C85 C 1.1853(3) 0.1117(2) 0.94229(18) 0.0648(13) Uani 1 1 d . . .
H85 H 1.1880 0.0694 0.9570 0.078 Uiso 1 1 calc R . .
C86 C 1.1346(2) 0.1581(2) 0.94721(15) 0.0507(10) Uani 1 1 d . . .
C87 C 1.0864(2) 0.1413(2) 0.97026(14) 0.0495(10) Uani 1 1 d . . .
H87 H 1.0880 0.0985 0.9840 0.059 Uiso 1 1 calc R . .
C88 C 1.0360(2) 0.1855(2) 0.97382(14) 0.0464(9) Uani 1 1 d . . .
C89 C 0.9823(3) 0.1662(2) 0.99395(16) 0.0574(12) Uani 1 1 d . . .
H89 H 0.9817 0.1223 1.0054 0.069 Uiso 1 1 calc R . .
C90 C 0.9322(3) 0.2094(3) 0.99689(17) 0.0614(12) Uani 1 1 d . . .
H90 H 0.8962 0.1950 1.0092 0.074 Uiso 1 1 calc R . .
C91 C 0.9335(2) 0.2751(2) 0.98174(15) 0.0561(11) Uani 1 1 d . . .
H91 H 0.9001 0.3057 0.9858 0.067 Uiso 1 1 calc R . .
C92 C 0.9823(2) 0.2955(2) 0.96126(14) 0.0460(9) Uani 1 1 d . . .
H92 H 0.9818 0.3400 0.9507 0.055 Uiso 1 1 calc R . .
C93 C 1.0341(2) 0.25112(19) 0.95535(13) 0.0409(9) Uani 1 1 d . . .
C94 C 0.7911(3) 0.3427(2) 0.56081(15) 0.0582(12) Uani 1 1 d . . .
H94A H 0.7421 0.3352 0.5589 0.070 Uiso 1 1 calc R . .
H94B H 0.7946 0.3874 0.5478 0.070 Uiso 1 1 calc R . .
C95 C 0.8121(3) 0.2931(2) 0.53040(15) 0.0571(11) Uani 1 1 d . . .
C96 C 0.7767(3) 0.2314(3) 0.52108(16) 0.0624(13) Uani 1 1 d . . .
C97 C 0.7210(3) 0.2139(3) 0.53865(19) 0.0783(16) Uani 1 1 d . . .
H97 H 0.7065 0.2443 0.5585 0.094 Uiso 1 1 calc R . .
C98 C 0.6870(4) 0.1539(3) 0.5278(2) 0.0851(18) Uani 1 1 d . . .
H98 H 0.6500 0.1432 0.5402 0.102 Uiso 1 1 calc R . .
C99 C 0.7070(4) 0.1111(4) 0.4994(3) 0.106(2) Uani 1 1 d . . .
H99 H 0.6825 0.0704 0.4923 0.127 Uiso 1 1 calc R . .
C100 C 0.7583(4) 0.1209(3) 0.4805(2) 0.0858(19) Uani 1 1 d . . .
H100 H 0.7703 0.0884 0.4609 0.103 Uiso 1 1 calc R . .
C101 C 0.7948(3) 0.1827(3) 0.4908(2) 0.0788(16) Uani 1 1 d . . .
C102 C 0.8463(4) 0.1978(4) 0.4723(2) 0.0862(18) Uani 1 1 d . . .
H102 H 0.8578 0.1660 0.4520 0.103 Uiso 1 1 calc R . .
C103 C 0.8840(3) 0.2562(4) 0.4806(2) 0.094(2) Uani 1 1 d . . .
C104 C 0.9409(5) 0.2702(6) 0.4629(3) 0.135(3) Uani 1 1 d . . .
H104 H 0.9565 0.2379 0.4450 0.162 Uiso 1 1 calc R . .
C105 C 0.9723(5) 0.3294(6) 0.4717(3) 0.123(3) Uani 1 1 d . . .
H105 H 1.0075 0.3392 0.4573 0.148 Uiso 1 1 calc R . .
C106 C 0.9554(5) 0.3786(6) 0.5017(3) 0.134(3) Uani 1 1 d . . .
H106 H 0.9807 0.4188 0.5080 0.161 Uiso 1 1 calc R . .
C107 C 0.9028(3) 0.3678(4) 0.5213(2) 0.098(2) Uani 1 1 d . . .
H107 H 0.8908 0.4003 0.5409 0.118 Uiso 1 1 calc R . .
C108 C 0.8664(3) 0.3062(3) 0.51154(18) 0.0762(16) Uani 1 1 d . . .
N3 N 0.9445(5) 0.5242(4) 0.7259(5) 0.178(5) Uani 1 1 d . . .
N4 N 0.6510(3) 0.3211(3) 0.60927(19) 0.0978(17) Uani 1 1 d . . .
N5 N 0.1468(3) 0.3768(3) 0.8178(2) 0.0983(17) Uani 1 1 d . . .
C109 C 0.9795(7) 0.5723(6) 0.7446(5) 0.168(6) Uani 1 1 d . . .
C110 C 1.0132(4) 0.6384(6) 0.7594(3) 0.148(4) Uani 1 1 d . . .
H11A H 1.0340 0.6541 0.7352 0.221 Uiso 1 1 calc R . .
H11B H 1.0490 0.6338 0.7902 0.221 Uiso 1 1 calc R . .
H11C H 0.9784 0.6703 0.7627 0.221 Uiso 1 1 calc R . .
C111 C 0.6111(3) 0.3641(4) 0.6020(2) 0.0860(18) Uani 1 1 d . . .
C112 C 0.5622(4) 0.4186(4) 0.5957(2) 0.105(2) Uani 1 1 d . . .
H11D H 0.5160 0.4010 0.5927 0.157 Uiso 1 1 calc R . .
H11E H 0.5612 0.4434 0.5668 0.157 Uiso 1 1 calc R . .
H11F H 0.5763 0.4481 0.6235 0.157 Uiso 1 1 calc R . .
C113 C 0.1199(3) 0.4014(3) 0.7835(3) 0.0807(17) Uani 1 1 d . . .
C114 C 0.0841(3) 0.4300(3) 0.7367(3) 0.096(2) Uani 1 1 d . . .
H11G H 0.0705 0.3944 0.7129 0.144 Uiso 1 1 calc R . .
H11H H 0.1151 0.4607 0.7272 0.144 Uiso 1 1 calc R . .
H11I H 0.0429 0.4537 0.7386 0.144 Uiso 1 1 calc R . .

loop_
_atom_site_aniso_label
_atom_site_aniso_U_11
_atom_site_aniso_U_22
_atom_site_aniso_U_33
_atom_site_aniso_U_23
_atom_site_aniso_U_13
_atom_site_aniso_U_12
P1 0.0684(17) 0.0599(15) 0.0783(18) 0.0131(13) 0.0293(14) 0.0181(13)
F1 0.068(4) 0.066(4) 0.082(4) -0.006(3) 0.015(3) 0.003(3)
F2 0.078(4) 0.085(4) 0.081(4) 0.023(3) 0.010(3) 0.020(3)
F3 0.140(7) 0.061(4) 0.155(8) 0.015(4) 0.080(6) 0.002(4)
F4 0.133(6) 0.088(5) 0.102(5) -0.006(4) 0.062(5) 0.018(4)
F5 0.073(4) 0.091(5) 0.108(5) 0.018(4) 0.027(4) -0.008(3)
F6 0.094(5) 0.108(6) 0.136(7) 0.028(5) 0.042(5) 0.035(4)
P2 0.0906(10) 0.0570(8) 0.0501(7) -0.0083(6) 0.0028(6) 0.0290(7)
F7 0.107(3) 0.146(4) 0.172(5) 0.027(3) 0.034(3) 0.069(3)
F8 0.182(4) 0.117(3) 0.064(2) -0.010(2) 0.030(2) -0.013(3)
F9 0.092(2) 0.071(2) 0.104(3) -0.0188(18) 0.0217(19) 0.0150(17)
F10 0.322(8) 0.142(4) 0.064(3) -0.010(3) 0.070(4) -0.026(5)
F11 0.193(5) 0.065(2) 0.119(3) -0.016(2) 0.020(3) 0.036(3)
F12 0.074(2) 0.085(3) 0.207(5) 0.029(3) 0.007(3) 0.0089(19)
P3 0.0501(8) 0.0357(7) 0.0357(7) -0.0021(6) 0.0081(6) -0.0015(6)
F13 0.0614(16) 0.0637(16) 0.0559(15) 0.0060(12) 0.0073(12) 0.0178(13)
F14 0.0695(16) 0.0478(13) 0.0392(13) -0.0056(10) 0.0136(11) -0.0048(11)
F15 0.0804(18) 0.0474(14) 0.0500(14) -0.0051(11) 0.0225(13) -0.0157(12)
O1 0.0412(14) 0.0359(14) 0.0384(14) -0.0017(11) 0.0050(11) 0.0034(11)
O2 0.0489(17) 0.0585(19) 0.0590(19) 0.0041(15) 0.0188(14) 0.0060(14)
O3 0.111(3) 0.0363(17) 0.127(3) 0.0027(18) 0.083(3) -0.0006(18)
O4 0.084(2) 0.065(2) 0.079(3) -0.0027(18) 0.041(2) -0.0275(19)
O5 0.102(3) 0.131(4) 0.109(3) -0.063(3) 0.067(3) -0.082(3)
O6 0.0522(17) 0.0469(16) 0.0654(19) 0.0005(14) 0.0252(15) -0.0057(13)
O7 0.0570(17) 0.0443(16) 0.0537(17) -0.0015(13) 0.0273(14) 0.0000(13)
O8 0.0474(15) 0.0376(14) 0.0344(14) -0.0029(11) 0.0040(11) 0.0042(11)
O9 0.0469(15) 0.0479(16) 0.0376(14) -0.0006(12) 0.0079(12) -0.0103(12)
O10 0.060(2) 0.054(2) 0.107(3) 0.0230(19) -0.002(2) -0.0179(16)
O11 0.212(6) 0.054(3) 0.264(7) -0.005(3) 0.202(6) -0.010(3)
O12 0.086(3) 0.072(2) 0.081(3) 0.004(2) 0.042(2) 0.0060(19)
O13 0.165(5) 0.126(4) 0.123(4) 0.075(4) 0.075(4) 0.062(4)
O14 0.064(3) 0.163(5) 0.334(10) 0.157(6) 0.095(4) 0.049(3)
O15 0.084(3) 0.094(3) 0.166(4) 0.086(3) 0.085(3) 0.053(2)
O16 0.0487(16) 0.0481(16) 0.0422(15) 0.0106(12) 0.0096(12) -0.0034(13)
C1 0.042(2) 0.0337(19) 0.040(2) -0.0018(15) 0.0086(16) 0.0013(16)
C2 0.0346(19) 0.0327(18) 0.041(2) -0.0019(15) 0.0106(15) -0.0009(15)
C3 0.0329(18) 0.039(2) 0.0355(19) -0.0015(15) 0.0095(15) -0.0047(15)
C4 0.0337(19) 0.0327(19) 0.043(2) 0.0020(15) 0.0116(15) -0.0030(15)
C5 0.041(2) 0.0356(19) 0.0335(19) -0.0016(15) 0.0071(15) -0.0013(16)
C6 0.038(2) 0.043(2) 0.040(2) 0.0005(16) 0.0053(16) 0.0023(16)
C7 0.0348(19) 0.0331(19) 0.047(2) -0.0002(16) 0.0071(16) 0.0018(15)
C8 0.039(2) 0.037(2) 0.046(2) -0.0034(16) 0.0021(17) 0.0003(16)
C9 0.041(2) 0.0307(19) 0.048(2) -0.0048(16) 0.0104(17) 0.0012(16)
C10 0.046(2) 0.041(2) 0.037(2) -0.0018(16) 0.0031(16) 0.0074(17)
C11 0.045(2) 0.043(2) 0.037(2) 0.0036(16) 0.0133(17) 0.0019(17)
C12 0.037(2) 0.042(2) 0.047(2) -0.0027(17) 0.0131(17) -0.0014(16)
C13 0.038(2) 0.039(2) 0.0332(19) 0.0025(15) 0.0084(15) 0.0030(16)
C14 0.043(2) 0.0364(19) 0.0339(19) -0.0015(15) 0.0115(16) 0.0017(16)
C15 0.043(2) 0.0313(19) 0.060(3) -0.0031(17) 0.0139(19) 0.0000(16)
C16 0.051(2) 0.044(2) 0.059(3) -0.0016(19) 0.024(2) 0.0021(18)
C17 0.063(3) 0.053(3) 0.072(3) -0.004(2) 0.035(3) 0.000(2)
C18 0.044(3) 0.060(3) 0.099(4) -0.009(3) 0.032(3) 0.007(2)
C19 0.045(2) 0.040(2) 0.075(3) -0.010(2) 0.009(2) 0.0010(18)
C20 0.040(2) 0.0279(19) 0.059(3) -0.0021(17) 0.0097(18) 0.0061(15)
C21 0.057(2) 0.036(2) 0.045(2) 0.0014(17) 0.0179(19) -0.0028(18)
C22 0.046(2) 0.047(2) 0.047(2) -0.0012(18) -0.0004(18) 0.0048(18)
C23 0.041(2) 0.0359(19) 0.036(2) 0.0003(15) 0.0072(15) -0.0070(16)
C24 0.048(2) 0.036(2) 0.045(2) 0.0026(16) 0.0103(17) -0.0018(17)
C25 0.119(5) 0.063(3) 0.111(5) -0.030(3) 0.062(4) -0.040(3)
C26 0.152(6) 0.036(3) 0.139(6) -0.013(3) 0.105(5) -0.019(3)
C27 0.097(4) 0.045(3) 0.115(5) 0.008(3) 0.064(4) 0.005(3)
C28 0.084(4) 0.047(3) 0.094(4) 0.002(3) 0.051(3) -0.001(2)
C29 0.114(6) 0.291(13) 0.224(11) -0.200(11) 0.128(7) -0.135(8)
C30 0.058(3) 0.054(3) 0.066(3) 0.002(2) 0.022(2) -0.003(2)
C31 0.079(3) 0.060(3) 0.071(3) 0.011(2) 0.037(3) 0.013(3)
C32 0.080(3) 0.040(2) 0.087(4) -0.002(2) 0.050(3) -0.004(2)
C33 0.051(2) 0.038(2) 0.044(2) 0.0011(17) 0.0111(18) -0.0001(17)
C34 0.046(2) 0.038(2) 0.035(2) -0.0001(16) 0.0069(16) -0.0002(16)
C35 0.059(3) 0.064(3) 0.056(3) 0.005(2) 0.016(2) -0.014(2)
C36 0.067(3) 0.063(3) 0.058(3) 0.001(2) 0.022(2) -0.021(2)
C37 0.068(3) 0.063(3) 0.060(3) 0.002(2) 0.032(2) -0.013(2)
C38 0.072(3) 0.055(3) 0.083(4) -0.005(2) 0.045(3) -0.023(2)
C39 0.075(3) 0.092(4) 0.064(3) -0.018(3) 0.035(3) -0.038(3)
C40 0.081(4) 0.091(4) 0.051(3) -0.005(3) 0.023(3) -0.035(3)
C41 0.073(3) 0.073(3) 0.056(3) 0.005(2) 0.023(2) -0.031(3)
C42 0.074(3) 0.079(4) 0.056(3) 0.007(3) 0.020(2) -0.029(3)
C43 0.061(3) 0.073(3) 0.056(3) 0.014(2) 0.019(2) -0.016(3)
C44 0.068(3) 0.089(4) 0.058(3) 0.018(3) 0.015(2) -0.011(3)
C45 0.069(3) 0.083(4) 0.080(4) 0.029(3) 0.031(3) 0.008(3)
C46 0.059(3) 0.073(3) 0.072(3) 0.012(3) 0.030(3) -0.005(2)
C47 0.053(3) 0.066(3) 0.060(3) 0.003(2) 0.020(2) -0.005(2)
C48 0.054(3) 0.064(3) 0.057(3) 0.010(2) 0.019(2) -0.016(2)
C49 0.072(3) 0.055(3) 0.056(3) 0.000(2) 0.023(2) -0.018(2)
C50 0.074(3) 0.051(3) 0.075(3) -0.008(2) 0.031(3) -0.016(2)
C51 0.092(4) 0.045(3) 0.109(5) -0.015(3) 0.056(4) -0.015(3)
C52 0.107(5) 0.054(3) 0.093(4) -0.004(3) 0.059(4) -0.019(3)
C53 0.110(5) 0.055(3) 0.070(3) -0.006(2) 0.045(3) -0.029(3)
C54 0.087(4) 0.058(3) 0.070(3) 0.001(2) 0.038(3) -0.029(3)
C55 0.062(3) 0.070(3) 0.062(3) 0.000(2) 0.013(2) -0.014(2)
C56 0.097(4) 0.101(4) 0.053(3) 0.020(3) 0.013(3) -0.033(4)
C57 0.083(3) 0.083(4) 0.038(2) -0.006(2) 0.010(2) -0.039(3)
C58 0.113(5) 0.083(4) 0.057(3) -0.020(3) 0.031(3) -0.052(4)
C59 0.098(5) 0.064(4) 0.119(5) -0.015(3) 0.037(4) -0.035(3)
C60 0.041(3) 0.094(6) 0.354(16) 0.096(8) 0.026(6) -0.004(3)
C61 0.144(6) 0.063(4) 0.102(5) -0.009(3) 0.076(5) -0.013(4)
C62 0.088(4) 0.080(4) 0.071(4) 0.002(3) 0.043(3) -0.004(3)
C63 0.106(6) 0.151(8) 0.229(11) 0.100(8) 0.094(7) 0.018(6)
C64 0.143(7) 0.052(3) 0.078(4) 0.006(3) 0.021(4) -0.007(4)
C65 0.281(16) 0.318(18) 1.00(5) 0.50(3) 0.49(3) 0.252(16)
C66 0.080(4) 0.084(4) 0.127(5) 0.063(4) 0.060(4) 0.039(3)
C67 0.051(2) 0.052(2) 0.046(2) 0.0131(19) 0.0185(19) 0.0167(19)
C68 0.053(2) 0.045(2) 0.036(2) 0.0017(17) 0.0110(17) 0.0116(18)
N1 0.0429(18) 0.0369(17) 0.0388(17) 0.0005(13) 0.0108(14) -0.0011(14)
N2 0.052(2) 0.0383(18) 0.0405(18) 0.0010(14) 0.0065(15) 0.0031(15)
C69 0.047(2) 0.0300(19) 0.043(2) -0.0019(15) 0.0143(17) 0.0010(16)
C70 0.047(2) 0.0347(19) 0.039(2) 0.0042(16) 0.0138(17) 0.0040(16)
C71 0.040(2) 0.0295(18) 0.0381(19) 0.0033(15) 0.0137(16) -0.0019(15)
C72 0.048(2) 0.0297(18) 0.041(2) -0.0006(15) 0.0097(17) 0.0003(16)
C73 0.048(2) 0.0297(19) 0.047(2) -0.0009(16) 0.0145(17) 0.0016(16)
C74 0.072(3) 0.041(2) 0.048(2) 0.0036(19) 0.014(2) 0.016(2)
C75 0.067(3) 0.039(2) 0.045(2) 0.0034(17) 0.014(2) 0.0121(19)
C76 0.038(2) 0.0299(18) 0.046(2) 0.0027(15) 0.0143(16) -0.0050(15)
C77 0.046(2) 0.035(2) 0.047(2) -0.0002(16) 0.0097(17) 0.0035(16)
C78 0.050(2) 0.039(2) 0.040(2) -0.0006(16) 0.0091(17) 0.0018(17)
C79 0.051(2) 0.042(2) 0.040(2) -0.0044(17) 0.0072(17) -0.0065(18)
C80 0.046(2) 0.040(2) 0.0337(19) -0.0032(16) 0.0006(16) -0.0001(17)
C81 0.039(2) 0.048(2) 0.039(2) -0.0049(17) -0.0009(16) 0.0001(17)
C82 0.055(3) 0.059(3) 0.061(3) -0.012(2) 0.010(2) 0.001(2)
C83 0.061(3) 0.079(4) 0.075(3) -0.012(3) 0.021(3) 0.008(3)
C84 0.065(3) 0.082(4) 0.080(4) -0.007(3) 0.016(3) 0.029(3)
C85 0.069(3) 0.054(3) 0.057(3) -0.003(2) -0.004(2) 0.014(2)
C86 0.056(3) 0.042(2) 0.043(2) -0.0050(18) -0.0026(19) 0.0100(19)
C87 0.065(3) 0.033(2) 0.039(2) 0.0008(16) -0.0031(19) 0.0049(19)
C88 0.054(2) 0.045(2) 0.031(2) -0.0031(16) -0.0007(17) -0.0012(19)
C89 0.078(3) 0.042(2) 0.047(3) 0.0042(19) 0.010(2) -0.008(2)
C90 0.062(3) 0.071(3) 0.049(3) -0.003(2) 0.015(2) -0.010(2)
C91 0.060(3) 0.063(3) 0.041(2) 0.000(2) 0.008(2) 0.002(2)
C92 0.052(2) 0.043(2) 0.036(2) -0.0007(17) 0.0021(17) 0.0008(18)
C93 0.044(2) 0.041(2) 0.0272(18) -0.0033(15) -0.0063(15) -0.0014(17)
C94 0.074(3) 0.054(3) 0.038(2) 0.0018(19) 0.002(2) 0.012(2)
C95 0.068(3) 0.063(3) 0.034(2) 0.0032(19) 0.005(2) 0.015(2)
C96 0.070(3) 0.065(3) 0.038(2) 0.002(2) -0.006(2) 0.014(2)
C97 0.092(4) 0.081(4) 0.049(3) 0.004(3) 0.001(3) -0.002(3)
C98 0.110(5) 0.078(4) 0.051(3) 0.000(3) -0.003(3) -0.018(3)
C99 0.107(6) 0.119(6) 0.073(4) 0.004(4) -0.003(4) 0.007(5)
C100 0.111(5) 0.072(4) 0.054(3) -0.016(3) -0.008(3) 0.014(3)
C101 0.093(4) 0.077(4) 0.054(3) -0.006(3) 0.003(3) 0.012(3)
C102 0.095(5) 0.103(5) 0.051(3) -0.006(3) 0.006(3) 0.023(4)
C103 0.069(4) 0.150(7) 0.058(3) 0.013(4) 0.014(3) 0.023(4)
C104 0.137(8) 0.195(11) 0.085(5) 0.008(6) 0.051(5) -0.010(7)
C105 0.115(6) 0.163(9) 0.115(7) 0.004(6) 0.068(5) -0.029(6)
C106 0.132(7) 0.176(9) 0.085(5) 0.028(6) 0.016(5) -0.023(7)
C107 0.084(4) 0.139(6) 0.069(4) 0.039(4) 0.018(3) -0.017(4)
C108 0.070(3) 0.107(5) 0.045(3) 0.013(3) 0.008(2) 0.002(3)
N3 0.170(8) 0.081(5) 0.324(14) 0.029(7) 0.140(9) 0.025(5)
N4 0.118(5) 0.099(4) 0.068(3) 0.003(3) 0.015(3) 0.016(4)
N5 0.096(4) 0.114(5) 0.096(4) 0.014(4) 0.045(3) -0.013(3)
C109 0.158(10) 0.130(9) 0.277(15) 0.085(10) 0.158(11) 0.051(8)
C110 0.106(6) 0.254(12) 0.084(5) 0.018(6) 0.031(4) -0.082(7)
C111 0.076(4) 0.119(6) 0.055(3) -0.017(3) 0.006(3) -0.001(4)
C112 0.083(4) 0.153(7) 0.070(4) -0.040(4) 0.010(3) 0.015(4)
C113 0.072(4) 0.076(4) 0.106(5) 0.022(4) 0.044(4) -0.004(3)
C114 0.071(4) 0.090(4) 0.139(6) 0.034(4) 0.050(4) 0.008(3)

loop_
_atom_type_symbol
_atom_type_description
_atom_type_scat_dispersion_real
_atom_type_scat_dispersion_imag
_atom_type_scat_source
H H 0.0000 0.0000 'International Tables Vol C Tables 4.2.6.8 and 6.1.1.4'
F F 0.0171 0.0103 'International Tables Vol C Tables 4.2.6.8 and 6.1.1.4'
N N 0.0061 0.0033 'International Tables Vol C Tables 4.2.6.8 and 6.1.1.4'
O O 0.0106 0.0060 'International Tables Vol C Tables 4.2.6.8 and 6.1.1.4'
P P 0.1023 0.0942 'International Tables Vol C Tables 4.2.6.8 and 6.1.1.4'
C C 0.0033 0.0016 'International Tables Vol C Tables 4.2.6.8 and 6.1.1.4'

loop_
_geom_angle_atom_site_label_1
_geom_angle_atom_site_label_2
_geom_angle_atom_site_label_3
_geom_angle
_geom_angle_site_symmetry_1
_geom_angle_site_symmetry_3
_geom_angle_publ_flag
F3 P1 F5 179.4(4) . . ?
F3 P1 F2 91.3(4) . . ?
F5 P1 F2 88.8(4) . . ?
F3 P1 F1 89.8(4) . . ?
F5 P1 F1 90.8(4) . . ?
F2 P1 F1 90.1(4) . . ?
F3 P1 F4 91.0(5) . . ?
F5 P1 F4 88.8(4) . . ?
F2 P1 F4 177.5(4) . . ?
F1 P1 F4 89.0(4) . . ?
F3 P1 F6 92.1(5) . . ?
F5 P1 F6 87.3(4) . . ?
F2 P1 F6 88.7(4) . . ?
F1 P1 F6 177.8(5) . . ?
F4 P1 F6 92.1(5) . . ?
F10 P2 F12 98.0(4) . . ?
F10 P2 F7 89.6(4) . . ?
F12 P2 F7 172.3(3) . . ?
F10 P2 F11 91.1(3) . . ?
F12 P2 F11 89.3(3) . . ?
F7 P2 F11 89.6(3) . . ?
F10 P2 F9 93.0(3) . . ?
F12 P2 F9 91.2(2) . . ?
F7 P2 F9 89.3(3) . . ?
F11 P2 F9 175.7(3) . . ?
F10 P2 F8 176.6(4) . . ?
F12 P2 F8 85.3(3) . . ?
F7 P2 F8 87.0(3) . . ?
F11 P2 F8 89.5(3) . . ?
F9 P2 F8 86.3(2) . . ?
F13 P3 F13 179.997(2) 3_767 . ?
F13 P3 F15 89.81(15) 3_767 3_767 ?
F13 P3 F15 90.19(15) . 3_767 ?
F13 P3 F15 90.19(15) 3_767 . ?
F13 P3 F15 89.81(15) . . ?
F15 P3 F15 179.999(1) 3_767 . ?
F13 P3 F14 90.21(13) 3_767 . ?
F13 P3 F14 89.79(13) . . ?
F15 P3 F14 90.32(12) 3_767 . ?
F15 P3 F14 89.67(12) . . ?
F13 P3 F14 89.79(13) 3_767 3_767 ?
F13 P3 F14 90.21(13) . 3_767 ?
F15 P3 F14 89.67(12) 3_767 3_767 ?
F15 P3 F14 90.33(12) . 3_767 ?
F14 P3 F14 180.0(2) . 3_767 ?
C4 O1 C23 118.3(3) . . ?
C24 O2 C25 113.0(4) . . ?
C26 O3 C27 109.5(4) . . ?
C38 O4 C28 117.8(4) . . ?
C29 O5 C39 125.2(5) . . ?
C31 O6 C30 114.5(4) . . ?
C32 O7 C33 112.1(3) . . ?
C5 O8 C34 117.5(3) . . ?
C12 O9 C57 117.1(3) . . ?
C58 O10 C59 113.4(5) . . ?
C60 O11 C61 124.9(6) . . ?
C46 O12 C62 117.9(4) . . ?
C63 O13 C45 123.9(6) . . ?
C65 O14 C64 118.8(11) . . ?
C67 O15 C66 113.1(3) . . ?
C11 O16 C68 116.7(3) . . ?
C21 C1 C15 113.8(3) . . ?
C21 C1 C2 114.3(3) . . ?
C15 C1 C2 104.5(3) . . ?
C21 C1 C14 114.4(3) . . ?
C15 C1 C14 104.5(3) . . ?
C2 C1 C14 104.3(3) . . ?
C7 C2 C3 120.6(3) . . ?
C7 C2 C1 113.7(3) . . ?
C3 C2 C1 125.7(3) . . ?
C2 C3 C4 118.8(3) . . ?
C2 C3 H3 120.6 . . ?
C4 C3 H3 120.6 . . ?
O1 C4 C3 125.2(3) . . ?
O1 C4 C5 114.1(3) . . ?
C3 C4 C5 120.7(3) . . ?
O8 C5 C6 125.8(3) . . ?
O8 C5 C4 114.6(3) . . ?
C6 C5 C4 119.6(3) . . ?
C7 C6 C5 119.6(4) . . ?
C7 C6 H6 120.2 . . ?
C5 C6 H6 120.2 . . ?
C6 C7 C2 120.7(3) . . ?
C6 C7 C8 124.7(3) . . ?
C2 C7 C8 114.6(3) . . ?
C22 C8 C9 114.3(3) . . ?
C22 C8 C20 113.7(3) . . ?
C9 C8 C20 105.0(3) . . ?
C22 C8 C7 114.1(3) . . ?
C9 C8 C7 104.0(3) . . ?
C20 C8 C7 104.7(3) . . ?
C14 C9 C10 120.6(4) . . ?
C14 C9 C8 114.3(3) . . ?
C10 C9 C8 125.2(4) . . ?
C9 C10 C11 119.8(4) . . ?
C9 C10 H10 120.1 . . ?
C11 C10 H10 120.1 . . ?
O16 C11 C10 124.8(3) . . ?
O16 C11 C12 116.1(3) . . ?
C10 C11 C12 119.1(3) . . ?
O9 C12 C13 125.2(4) . . ?
O9 C12 C11 114.4(3) . . ?
C13 C12 C11 120.4(4) . . ?
C12 C13 C14 120.0(3) . . ?
C12 C13 H13 120.0 . . ?
C14 C13 H13 120.0 . . ?
C9 C14 C13 120.2(3) . . ?
C9 C14 C1 114.0(3) . . ?
C13 C14 C1 125.8(3) . . ?
C16 C15 C20 120.7(4) . . ?
C16 C15 C1 125.4(4) . . ?
C20 C15 C1 113.9(3) . . ?
C15 C16 C17 118.9(4) . . ?
C15 C16 H16 120.6 . . ?
C17 C16 H16 120.6 . . ?
C18 C17 C16 120.0(4) . . ?
C18 C17 H17 120.0 . . ?
C16 C17 H17 120.0 . . ?
C17 C18 C19 122.0(4) . . ?
C17 C18 H18 119.0 . . ?
C19 C18 H18 119.0 . . ?
C18 C19 C20 119.1(5) . . ?
C18 C19 H19 120.5 . . ?
C20 C19 H19 120.5 . . ?
C15 C20 C19 119.3(4) . . ?
C15 C20 C8 114.1(3) . . ?
C19 C20 C8 126.6(4) . . ?
C1 C21 H21A 109.5 . . ?
C1 C21 H21B 109.5 . . ?
H21A C21 H21B 109.5 . . ?
C1 C21 H21C 109.5 . . ?
H21A C21 H21C 109.5 . . ?
H21B C21 H21C 109.5 . . ?
C8 C22 H22A 109.5 . . ?
C8 C22 H22B 109.5 . . ?
H22A C22 H22B 109.5 . . ?
C8 C22 H22C 109.5 . . ?
H22A C22 H22C 109.5 . . ?
H22B C22 H22C 109.5 . . ?
O1 C23 C24 106.9(3) . . ?
O1 C23 H23A 110.3 . . ?
C24 C23 H23A 110.3 . . ?
O1 C23 H23B 110.3 . . ?
C24 C23 H23B 110.3 . . ?
H23A C23 H23B 108.6 . . ?
O2 C24 C23 111.4(3) . . ?
O2 C24 H24A 109.3 . . ?
C23 C24 H24A 109.3 . . ?
O2 C24 H24B 109.3 . . ?
C23 C24 H24B 109.3 . . ?
H24A C24 H24B 108.0 . . ?
O2 C25 C26 111.2(6) . . ?
O2 C25 H25A 109.4 . . ?
C26 C25 H25A 109.4 . . ?
O2 C25 H25B 109.4 . . ?
C26 C25 H25B 109.4 . . ?
H25A C25 H25B 108.0 . . ?
O3 C26 C25 110.4(5) . . ?
O3 C26 H26A 109.6 . . ?
C25 C26 H26A 109.6 . . ?
O3 C26 H26B 109.6 . . ?
C25 C26 H26B 109.6 . . ?
H26A C26 H26B 108.1 . . ?
O3 C27 C28 109.4(4) . . ?
O3 C27 H27A 109.8 . . ?
C28 C27 H27A 109.8 . . ?
O3 C27 H27B 109.8 . . ?
C28 C27 H27B 109.8 . . ?
H27A C27 H27B 108.2 . . ?
O4 C28 C27 107.0(5) . . ?
O4 C28 H28A 110.3 . . ?
C27 C28 H28A 110.3 . . ?
O4 C28 H28B 110.3 . . ?
C27 C28 H28B 110.3 . . ?
H28A C28 H28B 108.6 . . ?
O5 C29 C30 131.7(6) . . ?
O5 C29 H29A 104.3 . . ?
C30 C29 H29A 104.3 . . ?
O5 C29 H29B 104.3 . . ?
C30 C29 H29B 104.3 . . ?
H29A C29 H29B 105.6 . . ?
C29 C30 O6 114.3(4) . . ?
C29 C30 H30A 108.7 . . ?
O6 C30 H30A 108.7 . . ?
C29 C30 H30B 108.7 . . ?
O6 C30 H30B 108.7 . . ?
H30A C30 H30B 107.6 . . ?
O6 C31 C32 109.5(4) . . ?
O6 C31 H31A 109.8 . . ?
C32 C31 H31A 109.8 . . ?
O6 C31 H31B 109.8 . . ?
C32 C31 H31B 109.8 . . ?
H31A C31 H31B 108.2 . . ?
O7 C32 C31 111.5(4) . . ?
O7 C32 H32A 109.3 . . ?
C31 C32 H32A 109.3 . . ?
O7 C32 H32B 109.3 . . ?
C31 C32 H32B 109.3 . . ?
H32A C32 H32B 108.0 . . ?
O7 C33 C34 108.6(3) . . ?
O7 C33 H33A 110.0 . . ?
C34 C33 H33A 110.0 . . ?
O7 C33 H33B 110.0 . . ?
C34 C33 H33B 110.0 . . ?
H33A C33 H33B 108.4 . . ?
O8 C34 C33 106.4(3) . . ?
O8 C34 H34A 110.5 . . ?
C33 C34 H34A 110.5 . . ?
O8 C34 H34B 110.5 . . ?
C33 C34 H34B 110.5 . . ?
H34A C34 H34B 108.6 . . ?
C55 C35 C36 114.9(4) . . ?
C55 C35 C48 114.2(4) . . ?
C36 C35 C48 104.1(4) . . ?
C55 C35 C49 113.3(4) . . ?
C36 C35 C49 104.6(4) . . ?
C48 C35 C49 104.5(4) . . ?
C41 C36 C37 120.0(4) . . ?
C41 C36 C35 115.0(4) . . ?
C37 C36 C35 125.0(5) . . ?
C38 C37 C36 119.0(5) . . ?
C38 C37 H37 120.5 . . ?
C36 C37 H37 120.5 . . ?
O4 C38 C39 115.4(4) . . ?
O4 C38 C37 123.8(5) . . ?
C39 C38 C37 120.8(4) . . ?
O5 C39 C38 119.9(5) . . ?
O5 C39 C40 120.1(5) . . ?
C38 C39 C40 120.0(5) . . ?
C39 C40 C41 119.7(5) . . ?
C39 C40 H40 120.1 . . ?
C41 C40 H40 120.1 . . ?
C36 C41 C40 120.4(4) . . ?
C36 C41 C42 113.8(4) . . ?
C40 C41 C42 125.8(5) . . ?
C56 C42 C43 114.6(5) . . ?
C56 C42 C54 115.6(4) . . ?
C43 C42 C54 104.9(4) . . ?
C56 C42 C41 112.6(4) . . ?
C43 C42 C41 103.5(4) . . ?
C54 C42 C41 104.3(4) . . ?
C44 C43 C48 119.5(5) . . ?
C44 C43 C42 125.8(5) . . ?
C48 C43 C42 114.6(5) . . ?
C43 C44 C45 120.2(5) . . ?
C43 C44 H44 119.9 . . ?
C45 C44 H44 119.9 . . ?
O13 C45 C44 123.4(6) . . ?
O13 C45 C46 115.6(6) . . ?
C44 C45 C46 120.9(5) . . ?
O12 C46 C47 125.6(5) . . ?
O12 C46 C45 116.4(5) . . ?
C47 C46 C45 118.1(5) . . ?
C48 C47 C46 120.0(5) . . ?
C48 C47 H47 120.0 . . ?
C46 C47 H47 120.0 . . ?
C47 C48 C43 121.3(5) . . ?
C47 C48 C35 125.4(4) . . ?
C43 C48 C35 113.3(4) . . ?
C54 C49 C50 120.8(5) . . ?
C54 C49 C35 113.6(5) . . ?
C50 C49 C35 125.6(5) . . ?
C49 C50 C51 118.5(6) . . ?
C49 C50 H50 120.8 . . ?
C51 C50 H50 120.8 . . ?
C52 C51 C50 121.2(6) . . ?
C52 C51 H51 119.4 . . ?
C50 C51 H51 119.4 . . ?
C51 C52 C53 120.2(5) . . ?
C51 C52 H52 119.9 . . ?
C53 C52 H52 119.9 . . ?
C52 C53 C54 119.1(6) . . ?
C52 C53 H53 120.4 . . ?
C54 C53 H53 120.4 . . ?
C49 C54 C53 120.2(6) . . ?
C49 C54 C42 115.1(4) . . ?
C53 C54 C42 124.7(5) . . ?
C35 C55 H55A 109.5 . . ?
C35 C55 H55B 109.5 . . ?
H55A C55 H55B 109.5 . . ?
C35 C55 H55C 109.5 . . ?
H55A C55 H55C 109.5 . . ?
H55B C55 H55C 109.5 . . ?
C42 C56 H56A 109.5 . . ?
C42 C56 H56B 109.5 . . ?
H56A C56 H56B 109.5 . . ?
C42 C56 H56C 109.5 . . ?
H56A C56 H56C 109.5 . . ?
H56B C56 H56C 109.5 . . ?
O9 C57 C58 107.5(4) . . ?
O9 C57 H57A 110.2 . . ?
C58 C57 H57A 110.2 . . ?
O9 C57 H57B 110.2 . . ?
C58 C57 H57B 110.2 . . ?
H57A C57 H57B 108.5 . . ?
O10 C58 C57 109.7(5) . . ?
O10 C58 H58A 109.7 . . ?
C57 C58 H58A 109.7 . . ?
O10 C58 H58B 109.7 . . ?
C57 C58 H58B 109.7 . . ?
H58A C58 H58B 108.2 . . ?
O10 C59 C60 112.5(6) . . ?
O10 C59 H59A 109.1 . . ?
C60 C59 H59A 109.1 . . ?
O10 C59 H59B 109.1 . . ?
C60 C59 H59B 109.1 . . ?
H59A C59 H59B 107.8 . . ?
O11 C60 C59 127.1(7) . . ?
O11 C60 H60A 105.5 . . ?
C59 C60 H60A 105.5 . . ?
O11 C60 H60B 105.5 . . ?
C59 C60 H60B 105.5 . . ?
H60A C60 H60B 106.1 . . ?
O11 C61 C62 110.2(6) . . ?
O11 C61 H61A 109.6 . . ?
C62 C61 H61A 109.6 . . ?
O11 C61 H61B 109.6 . . ?
C62 C61 H61B 109.6 . . ?
H61A C61 H61B 108.1 . . ?
O12 C62 C61 109.6(5) . . ?
O12 C62 H62A 109.8 . . ?
C61 C62 H62A 109.8 . . ?
O12 C62 H62B 109.8 . . ?
C61 C62 H62B 109.8 . . ?
H62A C62 H62B 108.2 . . ?
O13 C63 C64 117.7(7) . . ?
O13 C63 H63A 107.9 . . ?
C64 C63 H63A 107.9 . . ?
O13 C63 H63B 107.9 . . ?
C64 C63 H63B 107.9 . . ?
H63A C63 H63B 107.2 . . ?
O14 C64 C63 111.3(7) . . ?
O14 C64 H64A 109.4 . . ?
C63 C64 H64A 109.4 . . ?
O14 C64 H64B 109.4 . . ?
C63 C64 H64B 109.4 . . ?
H64A C64 H64B 108.0 . . ?
O14 C65 C66 131.7(8) . . ?
O14 C65 H65A 104.3 . . ?
C66 C65 H65A 104.3 . . ?
O14 C65 H65B 104.3 . . ?
C66 C65 H65B 104.3 . . ?
H65A C65 H65B 105.6 . . ?
C65 C66 O15 116.7(6) . . ?
C65 C66 H66A 108.1 . . ?
O15 C66 H66A 108.1 . . ?
C65 C66 H66B 108.1 . . ?
O15 C66 H66B 108.1 . . ?
H66A C66 H66B 107.3 . . ?
O15 C67 C68 111.4(3) . . ?
O15 C67 H67A 109.4 . . ?
C68 C67 H67A 109.4 . . ?
O15 C67 H67B 109.4 . . ?
C68 C67 H67B 109.4 . . ?
H67A C67 H67B 108.0 . . ?
O16 C68 C67 109.1(3) . . ?
O16 C68 H68A 109.9 . . ?
C67 C68 H68A 109.9 . . ?
O16 C68 H68B 109.9 . . ?
C67 C68 H68B 109.9 . . ?
H68A C68 H68B 108.3 . . ?
C69 N1 C73 120.7(3) . . ?
C69 N1 C79 118.9(3) . . ?
C73 N1 C79 120.1(3) . . ?
C78 N2 C74 121.1(4) . . ?
C78 N2 C94 121.2(3) . . ?
C74 N2 C94 117.7(3) . . ?
N1 C69 C70 120.7(3) . . ?
N1 C69 H69 119.6 . . ?
C70 C69 H69 119.6 . . ?
C69 C70 C71 120.2(3) . . ?
C69 C70 H70 119.9 . . ?
C71 C70 H70 119.9 . . ?
C72 C71 C70 117.4(3) . . ?
C72 C71 C76 120.0(3) . . ?
C70 C71 C76 122.6(3) . . ?
C73 C72 C71 120.5(3) . . ?
C73 C72 H72 119.8 . . ?
C71 C72 H72 119.8 . . ?
N1 C73 C72 120.4(3) . . ?
N1 C73 H73 119.8 . . ?
C72 C73 H73 119.8 . . ?
N2 C74 C75 120.7(4) . . ?
N2 C74 H74 119.6 . . ?
C75 C74 H74 119.6 . . ?
C74 C75 C76 119.9(4) . . ?
C74 C75 H75 120.0 . . ?
C76 C75 H75 120.0 . . ?
C77 C76 C75 117.4(4) . . ?
C77 C76 C71 121.3(3) . . ?
C75 C76 C71 121.2(3) . . ?
C76 C77 C78 120.5(4) . . ?
C76 C77 H77 119.7 . . ?
C78 C77 H77 119.7 . . ?
N2 C78 C77 120.3(4) . . ?
N2 C78 H78 119.9 . . ?
C77 C78 H78 119.9 . . ?
N1 C79 C80 112.3(3) . . ?
N1 C79 H79A 109.2 . . ?
C80 C79 H79A 109.2 . . ?
N1 C79 H79B 109.2 . . ?
C80 C79 H79B 109.2 . . ?
H79A C79 H79B 107.9 . . ?
C93 C80 C81 120.7(4) . . ?
C93 C80 C79 119.4(4) . . ?
C81 C80 C79 119.8(4) . . ?
C82 C81 C80 123.2(4) . . ?
C82 C81 C86 117.8(4) . . ?
C80 C81 C86 118.9(4) . . ?
C83 C82 C81 120.6(5) . . ?
C83 C82 H82 119.7 . . ?
C81 C82 H82 119.7 . . ?
C82 C83 C84 121.2(5) . . ?
C82 C83 H83 119.4 . . ?
C84 C83 H83 119.4 . . ?
C85 C84 C83 120.4(5) . . ?
C85 C84 H84 119.8 . . ?
C83 C84 H84 119.8 . . ?
C84 C85 C86 121.0(5) . . ?
C84 C85 H85 119.5 . . ?
C86 C85 H85 119.5 . . ?
C87 C86 C85 121.3(4) . . ?
C87 C86 C81 119.7(4) . . ?
C85 C86 C81 119.0(4) . . ?
C86 C87 C88 121.5(4) . . ?
C86 C87 H87 119.3 . . ?
C88 C87 H87 119.3 . . ?
C87 C88 C93 120.5(4) . . ?
C87 C88 C89 121.5(4) . . ?
C93 C88 C89 118.0(4) . . ?
C90 C89 C88 121.4(4) . . ?
C90 C89 H89 119.3 . . ?
C88 C89 H89 119.3 . . ?
C89 C90 C91 120.2(5) . . ?
C89 C90 H90 119.9 . . ?
C91 C90 H90 119.9 . . ?
C92 C91 C90 120.6(5) . . ?
C92 C91 H91 119.7 . . ?
C90 C91 H91 119.7 . . ?
C91 C92 C93 121.2(4) . . ?
C91 C92 H92 119.4 . . ?
C93 C92 H92 119.4 . . ?
C80 C93 C88 118.6(4) . . ?
C80 C93 C92 123.0(4) . . ?
C88 C93 C92 118.3(4) . . ?
C95 C94 N2 114.2(4) . . ?
C95 C94 H94A 108.7 . . ?
N2 C94 H94A 108.7 . . ?
C95 C94 H94B 108.7 . . ?
N2 C94 H94B 108.7 . . ?
H94A C94 H94B 107.6 . . ?
C108 C95 C96 120.2(5) . . ?
C108 C95 C94 120.5(5) . . ?
C96 C95 C94 119.3(5) . . ?
C97 C96 C95 124.0(5) . . ?
C97 C96 C101 115.3(5) . . ?
C95 C96 C101 120.6(5) . . ?
C98 C97 C96 122.1(6) . . ?
C98 C97 H97 119.0 . . ?
C96 C97 H97 119.0 . . ?
C99 C98 C97 119.1(7) . . ?
C99 C98 H98 120.5 . . ?
C97 C98 H98 120.5 . . ?
C100 C99 C98 125.3(8) . . ?
C100 C99 H99 117.4 . . ?
C98 C99 H99 117.4 . . ?
C99 C100 C101 117.4(6) . . ?
C99 C100 H100 121.3 . . ?
C101 C100 H100 121.3 . . ?
C102 C101 C100 121.7(6) . . ?
C102 C101 C96 117.5(6) . . ?
C100 C101 C96 120.8(6) . . ?
C101 C102 C103 125.1(6) . . ?
C101 C102 H102 117.4 . . ?
C103 C102 H102 117.4 . . ?
C102 C103 C104 124.7(8) . . ?
C102 C103 C108 118.0(6) . . ?
C104 C103 C108 117.2(8) . . ?
C105 C104 C103 119.8(9) . . ?
C105 C104 H104 120.1 . . ?
C103 C104 H104 120.1 . . ?
C104 C105 C106 123.2(8) . . ?
C104 C105 H105 118.4 . . ?
C106 C105 H105 118.4 . . ?
C107 C106 C105 120.3(9) . . ?
C107 C106 H106 119.9 . . ?
C105 C106 H106 119.9 . . ?
C106 C107 C108 118.2(8) . . ?
C106 C107 H107 120.9 . . ?
C108 C107 H107 120.9 . . ?
C95 C108 C107 120.4(6) . . ?
C95 C108 C103 118.5(6) . . ?
C107 C108 C103 121.1(6) . . ?
N3 C109 C110 168.8(13) . . ?
C109 C110 H11A 109.5 . . ?
C109 C110 H11B 109.5 . . ?
H11A C110 H11B 109.5 . . ?
C109 C110 H11C 109.5 . . ?
H11A C110 H11C 109.5 . . ?
H11B C110 H11C 109.5 . . ?
N4 C111 C112 176.9(6) . . ?
C111 C112 H11D 109.5 . . ?
C111 C112 H11E 109.5 . . ?
H11D C112 H11E 109.5 . . ?
C111 C112 H11F 109.5 . . ?
H11D C112 H11F 109.5 . . ?
H11E C112 H11F 109.5 . . ?
N5 C113 C114 176.5(8) . . ?
C113 C114 H11G 109.5 . . ?
C113 C114 H11H 109.5 . . ?
H11G C114 H11H 109.5 . . ?
C113 C114 H11I 109.5 . . ?
H11G C114 H11I 109.5 . . ?
H11H C114 H11I 109.5 . . ?

loop_
_geom_bond_atom_site_label_1
_geom_bond_atom_site_label_2
_geom_bond_distance
_geom_bond_site_symmetry_2
_geom_bond_publ_flag
P1 F3 1.567(7) . ?
P1 F5 1.567(7) . ?
P1 F2 1.568(8) . ?
P1 F1 1.577(6) . ?
P1 F4 1.608(8) . ?
P1 F6 1.623(8) . ?
P2 F10 1.515(4) . ?
P2 F12 1.556(4) . ?
P2 F7 1.573(5) . ?
P2 F11 1.575(4) . ?
P2 F9 1.582(4) . ?
P2 F8 1.615(4) . ?
P3 F13 1.590(2) 3_767 ?
P3 F13 1.590(2) . ?
P3 F15 1.591(2) 3_767 ?
P3 F15 1.591(2) . ?
P3 F14 1.617(2) . ?
P3 F14 1.617(2) 3_767 ?
O1 C4 1.367(4) . ?
O1 C23 1.433(4) . ?
O2 C24 1.413(5) . ?
O2 C25 1.428(7) . ?
O3 C26 1.407(6) . ?
O3 C27 1.413(6) . ?
O4 C38 1.371(6) . ?
O4 C28 1.402(7) . ?
O5 C29 1.174(8) . ?
O5 C39 1.376(6) . ?
O6 C31 1.406(6) . ?
O6 C30 1.410(5) . ?
O7 C32 1.402(5) . ?
O7 C33 1.415(5) . ?
O8 C5 1.366(4) . ?
O8 C34 1.427(4) . ?
O9 C12 1.375(5) . ?
O9 C57 1.415(5) . ?
O10 C58 1.404(7) . ?
O10 C59 1.407(6) . ?
O11 C60 1.169(8) . ?
O11 C61 1.405(8) . ?
O12 C46 1.365(7) . ?
O12 C62 1.435(7) . ?
O13 C63 1.250(8) . ?
O13 C45 1.372(7) . ?
O14 C65 1.253(9) . ?
O14 C64 1.274(9) . ?
O15 C67 1.388(5) . ?
O15 C66 1.417(6) . ?
O16 C11 1.372(5) . ?
O16 C68 1.430(5) . ?
C1 C21 1.508(5) . ?
C1 C15 1.540(5) . ?
C1 C2 1.542(5) . ?
C1 C14 1.549(5) . ?
C2 C7 1.386(5) . ?
C2 C3 1.394(5) . ?
C3 C4 1.398(5) . ?
C3 H3 0.9500 . ?
C4 C5 1.399(5) . ?
C5 C6 1.398(5) . ?
C6 C7 1.383(5) . ?
C6 H6 0.9500 . ?
C7 C8 1.538(5) . ?
C8 C22 1.512(6) . ?
C8 C9 1.533(5) . ?
C8 C20 1.534(6) . ?
C9 C14 1.384(5) . ?
C9 C10 1.388(6) . ?
C10 C11 1.402(6) . ?
C10 H10 0.9500 . ?
C11 C12 1.406(5) . ?
C12 C13 1.383(5) . ?
C13 C14 1.389(5) . ?
C13 H13 0.9500 . ?
C15 C16 1.388(6) . ?
C15 C20 1.395(6) . ?
C16 C17 1.412(6) . ?
C16 H16 0.9500 . ?
C17 C18 1.348(7) . ?
C17 H17 0.9500 . ?
C18 C19 1.388(7) . ?
C18 H18 0.9500 . ?
C19 C20 1.398(6) . ?
C19 H19 0.9500 . ?
C21 H21A 0.9800 . ?
C21 H21B 0.9800 . ?
C21 H21C 0.9800 . ?
C22 H22A 0.9800 . ?
C22 H22B 0.9800 . ?
C22 H22C 0.9800 . ?
C23 C24 1.493(5) . ?
C23 H23A 0.9900 . ?
C23 H23B 0.9900 . ?
C24 H24A 0.9900 . ?
C24 H24B 0.9900 . ?
C25 C26 1.436(8) . ?
C25 H25A 0.9900 . ?
C25 H25B 0.9900 . ?
C26 H26A 0.9900 . ?
C26 H26B 0.9900 . ?
C27 C28 1.516(7) . ?
C27 H27A 0.9900 . ?
C27 H27B 0.9900 . ?
C28 H28A 0.9900 . ?
C28 H28B 0.9900 . ?
C29 C30 1.399(8) . ?
C29 H29A 0.9900 . ?
C29 H29B 0.9900 . ?
C30 H30A 0.9900 . ?
C30 H30B 0.9900 . ?
C31 C32 1.493(7) . ?
C31 H31A 0.9900 . ?
C31 H31B 0.9900 . ?
C32 H32A 0.9900 . ?
C32 H32B 0.9900 . ?
C33 C34 1.505(5) . ?
C33 H33A 0.9900 . ?
C33 H33B 0.9900 . ?
C34 H34A 0.9900 . ?
C34 H34B 0.9900 . ?
C35 C55 1.513(7) . ?
C35 C36 1.527(7) . ?
C35 C48 1.543(7) . ?
C35 C49 1.546(7) . ?
C36 C41 1.379(7) . ?
C36 C37 1.403(6) . ?
C37 C38 1.398(7) . ?
C37 H37 0.9500 . ?
C38 C39 1.376(8) . ?
C39 C40 1.391(8) . ?
C40 C41 1.394(7) . ?
C40 H40 0.9500 . ?
C41 C42 1.538(7) . ?
C42 C56 1.517(7) . ?
C42 C43 1.533(8) . ?
C42 C54 1.536(8) . ?
C43 C44 1.360(8) . ?
C43 C48 1.393(7) . ?
C44 C45 1.399(9) . ?
C44 H44 0.9500 . ?
C45 C46 1.410(8) . ?
C46 C47 1.393(7) . ?
C47 C48 1.386(7) . ?
C47 H47 0.9500 . ?
C49 C54 1.372(7) . ?
C49 C50 1.382(7) . ?
C50 C51 1.407(7) . ?
C50 H50 0.9500 . ?
C51 C52 1.364(9) . ?
C51 H51 0.9500 . ?
C52 C53 1.382(9) . ?
C52 H52 0.9500 . ?
C53 C54 1.409(7) . ?
C53 H53 0.9500 . ?
C55 H55A 0.9800 . ?
C55 H55B 0.9800 . ?
C55 H55C 0.9800 . ?
C56 H56A 0.9800 . ?
C56 H56B 0.9800 . ?
C56 H56C 0.9800 . ?
C57 C58 1.514(7) . ?
C57 H57A 0.9900 . ?
C57 H57B 0.9900 . ?
C58 H58A 0.9900 . ?
C58 H58B 0.9900 . ?
C59 C60 1.440(11) . ?
C59 H59A 0.9900 . ?
C59 H59B 0.9900 . ?
C60 H60A 0.9900 . ?
C60 H60B 0.9900 . ?
C61 C62 1.514(8) . ?
C61 H61A 0.9900 . ?
C61 H61B 0.9900 . ?
C62 H62A 0.9900 . ?
C62 H62B 0.9900 . ?
C63 C64 1.445(11) . ?
C63 H63A 0.9900 . ?
C63 H63B 0.9900 . ?
C64 H64A 0.9900 . ?
C64 H64B 0.9900 . ?
C65 C66 1.340(9) . ?
C65 H65A 0.9900 . ?
C65 H65B 0.9900 . ?
C66 H66A 0.9900 . ?
C66 H66B 0.9900 . ?
C67 C68 1.502(6) . ?
C67 H67A 0.9900 . ?
C67 H67B 0.9900 . ?
C68 H68A 0.9900 . ?
C68 H68B 0.9900 . ?
N1 C69 1.344(5) . ?
N1 C73 1.349(5) . ?
N1 C79 1.511(5) . ?
N2 C78 1.339(5) . ?
N2 C74 1.345(5) . ?
N2 C94 1.525(5) . ?
C69 C70 1.379(5) . ?
C69 H69 0.9500 . ?
C70 C71 1.396(5) . ?
C70 H70 0.9500 . ?
C71 C72 1.394(5) . ?
C71 C76 1.487(5) . ?
C72 C73 1.379(5) . ?
C72 H72 0.9500 . ?
C73 H73 0.9500 . ?
C74 C75 1.370(6) . ?
C74 H74 0.9500 . ?
C75 C76 1.411(6) . ?
C75 H75 0.9500 . ?
C76 C77 1.382(5) . ?
C77 C78 1.383(6) . ?
C77 H77 0.9500 . ?
C78 H78 0.9500 . ?
C79 C80 1.511(6) . ?
C79 H79A 0.9900 . ?
C79 H79B 0.9900 . ?
C80 C93 1.411(6) . ?
C80 C81 1.416(6) . ?
C81 C82 1.414(7) . ?
C81 C86 1.439(6) . ?
C82 C83 1.365(7) . ?
C82 H82 0.9500 . ?
C83 C84 1.412(8) . ?
C83 H83 0.9500 . ?
C84 C85 1.331(8) . ?
C84 H84 0.9500 . ?
C85 C86 1.430(6) . ?
C85 H85 0.9500 . ?
C86 C87 1.384(7) . ?
C87 C88 1.384(6) . ?
C87 H87 0.9500 . ?
C88 C93 1.428(6) . ?
C88 C89 1.436(7) . ?
C89 C90 1.361(7) . ?
C89 H89 0.9500 . ?
C90 C91 1.403(7) . ?
C90 H90 0.9500 . ?
C91 C92 1.362(6) . ?
C91 H91 0.9500 . ?
C92 C93 1.430(6) . ?
C92 H92 0.9500 . ?
C94 C95 1.485(6) . ?
C94 H94A 0.9900 . ?
C94 H94B 0.9900 . ?
C95 C108 1.397(7) . ?
C95 C96 1.423(7) . ?
C96 C97 1.416(8) . ?
C96 C101 1.443(8) . ?
C97 C98 1.384(8) . ?
C97 H97 0.9500 . ?
C98 C99 1.342(10) . ?
C98 H98 0.9500 . ?
C99 C100 1.330(10) . ?
C99 H99 0.9500 . ?
C100 C101 1.436(9) . ?
C100 H100 0.9500 . ?
C101 C102 1.347(9) . ?
C102 C103 1.387(10) . ?
C102 H102 0.9500 . ?
C103 C104 1.424(11) . ?
C103 C108 1.470(9) . ?
C104 C105 1.343(13) . ?
C104 H104 0.9500 . ?
C105 C106 1.433(13) . ?
C105 H105 0.9500 . ?
C106 C107 1.369(11) . ?
C106 H106 0.9500 . ?
C107 C108 1.431(9) . ?
C107 H107 0.9500 . ?
N3 C109 1.232(17) . ?
N4 C111 1.165(8) . ?
N5 C113 1.110(8) . ?
C109 C110 1.504(17) . ?
C110 H11A 0.9800 . ?
C110 H11B 0.9800 . ?
C110 H11C 0.9800 . ?
C111 C112 1.456(10) . ?
C112 H11D 0.9800 . ?
C112 H11E 0.9800 . ?
C112 H11F 0.9800 . ?
C113 C114 1.468(10) . ?
C114 H11G 0.9800 . ?
C114 H11H 0.9800 . ?
C114 H11I 0.9800 . ?

loop_
_geom_torsion_atom_site_label_1
_geom_torsion_atom_site_label_2
_geom_torsion_atom_site_label_3
_geom_torsion_atom_site_label_4
_geom_torsion
_geom_torsion_site_symmetry_1
_geom_torsion_site_symmetry_2
_geom_torsion_site_symmetry_3
_geom_torsion_site_symmetry_4
_geom_torsion_publ_flag
C21 C1 C2 C7 -179.8(3) . . . . ?
C15 C1 C2 C7 55.2(4) . . . . ?
C14 C1 C2 C7 -54.2(4) . . . . ?
C21 C1 C2 C3 -0.5(5) . . . . ?
C15 C1 C2 C3 -125.5(4) . . . . ?
C14 C1 C2 C3 125.1(4) . . . . ?
C7 C2 C3 C4 1.4(5) . . . . ?
C1 C2 C3 C4 -177.9(3) . . . . ?
C23 O1 C4 C3 9.7(5) . . . . ?
C23 O1 C4 C5 -169.7(3) . . . . ?
C2 C3 C4 O1 -179.6(3) . . . . ?
C2 C3 C4 C5 -0.1(5) . . . . ?
C34 O8 C5 C6 -7.4(5) . . . . ?
C34 O8 C5 C4 173.1(3) . . . . ?
O1 C4 C5 O8 -2.6(5) . . . . ?
C3 C4 C5 O8 177.9(3) . . . . ?
O1 C4 C5 C6 177.8(3) . . . . ?
C3 C4 C5 C6 -1.6(5) . . . . ?
O8 C5 C6 C7 -177.3(3) . . . . ?
C4 C5 C6 C7 2.2(6) . . . . ?
C5 C6 C7 C2 -1.0(6) . . . . ?
C5 C6 C7 C8 178.1(4) . . . . ?
C3 C2 C7 C6 -0.8(6) . . . . ?
C1 C2 C7 C6 178.5(3) . . . . ?
C3 C2 C7 C8 -180.0(3) . . . . ?
C1 C2 C7 C8 -0.6(5) . . . . ?
C6 C7 C8 C22 1.6(6) . . . . ?
C2 C7 C8 C22 -179.2(3) . . . . ?
C6 C7 C8 C9 -123.6(4) . . . . ?
C2 C7 C8 C9 55.5(4) . . . . ?
C6 C7 C8 C20 126.5(4) . . . . ?
C2 C7 C8 C20 -54.4(4) . . . . ?
C22 C8 C9 C14 179.8(3) . . . . ?
C20 C8 C9 C14 54.5(4) . . . . ?
C7 C8 C9 C14 -55.1(4) . . . . ?
C22 C8 C9 C10 -0.4(6) . . . . ?
C20 C8 C9 C10 -125.8(4) . . . . ?
C7 C8 C9 C10 124.6(4) . . . . ?
C14 C9 C10 C11 -1.2(6) . . . . ?
C8 C9 C10 C11 179.1(4) . . . . ?
C68 O16 C11 C10 -3.6(5) . . . . ?
C68 O16 C11 C12 178.2(3) . . . . ?
C9 C10 C11 O16 -177.3(3) . . . . ?
C9 C10 C11 C12 0.9(6) . . . . ?
C57 O9 C12 C13 -4.7(6) . . . . ?
C57 O9 C12 C11 173.5(4) . . . . ?
O16 C11 C12 O9 -0.1(5) . . . . ?
C10 C11 C12 O9 -178.4(3) . . . . ?
O16 C11 C12 C13 178.2(3) . . . . ?
C10 C11 C12 C13 -0.1(6) . . . . ?
O9 C12 C13 C14 177.8(3) . . . . ?
C11 C12 C13 C14 -0.3(6) . . . . ?
C10 C9 C14 C13 0.8(6) . . . . ?
C8 C9 C14 C13 -179.5(3) . . . . ?
C10 C9 C14 C1 -179.4(3) . . . . ?
C8 C9 C14 C1 0.3(5) . . . . ?
C12 C13 C14 C9 0.0(5) . . . . ?
C12 C13 C14 C1 -179.8(3) . . . . ?
C21 C1 C14 C9 -179.8(3) . . . . ?
C15 C1 C14 C9 -54.8(4) . . . . ?
C2 C1 C14 C9 54.6(4) . . . . ?
C21 C1 C14 C13 0.0(5) . . . . ?
C15 C1 C14 C13 125.1(4) . . . . ?
C2 C1 C14 C13 -125.5(4) . . . . ?
C21 C1 C15 C16 -1.0(5) . . . . ?
C2 C1 C15 C16 124.3(4) . . . . ?
C14 C1 C15 C16 -126.4(4) . . . . ?
C21 C1 C15 C20 179.8(3) . . . . ?
C2 C1 C15 C20 -54.9(4) . . . . ?
C14 C1 C15 C20 54.3(4) . . . . ?
C20 C15 C16 C17 -0.3(6) . . . . ?
C1 C15 C16 C17 -179.5(4) . . . . ?
C15 C16 C17 C18 0.3(7) . . . . ?
C16 C17 C18 C19 0.3(7) . . . . ?
C17 C18 C19 C20 -0.9(7) . . . . ?
C16 C15 C20 C19 -0.3(6) . . . . ?
C1 C15 C20 C19 179.0(3) . . . . ?
C16 C15 C20 C8 -179.2(3) . . . . ?
C1 C15 C20 C8 0.1(5) . . . . ?
C18 C19 C20 C15 0.9(6) . . . . ?
C18 C19 C20 C8 179.7(4) . . . . ?
C22 C8 C20 C15 179.5(3) . . . . ?
C9 C8 C20 C15 -54.8(4) . . . . ?
C7 C8 C20 C15 54.4(4) . . . . ?
C22 C8 C20 C19 0.7(6) . . . . ?
C9 C8 C20 C19 126.4(4) . . . . ?
C7 C8 C20 C19 -124.4(4) . . . . ?
C4 O1 C23 C24 179.2(3) . . . . ?
C25 O2 C24 C23 -105.6(5) . . . . ?
O1 C23 C24 O2 67.9(4) . . . . ?
C24 O2 C25 C26 -166.2(4) . . . . ?
C27 O3 C26 C25 172.6(6) . . . . ?
O2 C25 C26 O3 -68.5(8) . . . . ?
C26 O3 C27 C28 176.5(5) . . . . ?
C38 O4 C28 C27 -170.5(4) . . . . ?
O3 C27 C28 O4 -70.2(6) . . . . ?
C39 O5 C29 C30 -177.7(11) . . . . ?
O5 C29 C30 O6 -15(2) . . . . ?
C31 O6 C30 C29 -89.3(9) . . . . ?
C30 O6 C31 C32 -162.0(4) . . . . ?
C33 O7 C32 C31 -174.9(4) . . . . ?
O6 C31 C32 O7 -66.7(6) . . . . ?
C32 O7 C33 C34 175.8(4) . . . . ?
C5 O8 C34 C33 177.9(3) . . . . ?
O7 C33 C34 O8 -72.7(4) . . . . ?
C55 C35 C36 C41 -179.3(5) . . . . ?
C48 C35 C36 C41 54.9(6) . . . . ?
C49 C35 C36 C41 -54.5(6) . . . . ?
C55 C35 C36 C37 4.3(7) . . . . ?
C48 C35 C36 C37 -121.4(5) . . . . ?
C49 C35 C36 C37 129.1(5) . . . . ?
C41 C36 C37 C38 1.3(8) . . . . ?
C35 C36 C37 C38 177.5(5) . . . . ?
C28 O4 C38 C39 176.7(5) . . . . ?
C28 O4 C38 C37 -3.5(7) . . . . ?
C36 C37 C38 O4 -178.9(5) . . . . ?
C36 C37 C38 C39 1.0(8) . . . . ?
C29 O5 C39 C38 -100.6(11) . . . . ?
C29 O5 C39 C40 80.8(13) . . . . ?
O4 C38 C39 O5 0.1(8) . . . . ?
C37 C38 C39 O5 -179.8(5) . . . . ?
O4 C38 C39 C40 178.6(5) . . . . ?
C37 C38 C39 C40 -1.2(8) . . . . ?
O5 C39 C40 C41 177.8(5) . . . . ?
C38 C39 C40 C41 -0.8(9) . . . . ?
C37 C36 C41 C40 -3.3(8) . . . . ?
C35 C36 C41 C40 -179.9(5) . . . . ?
C37 C36 C41 C42 176.9(5) . . . . ?
C35 C36 C41 C42 0.3(7) . . . . ?
C39 C40 C41 C36 3.0(9) . . . . ?
C39 C40 C41 C42 -177.1(5) . . . . ?
C36 C41 C42 C56 -179.8(5) . . . . ?
C40 C41 C42 C56 0.3(8) . . . . ?
C36 C41 C42 C43 -55.5(6) . . . . ?
C40 C41 C42 C43 124.7(6) . . . . ?
C36 C41 C42 C54 54.0(6) . . . . ?
C40 C41 C42 C54 -125.8(6) . . . . ?
C56 C42 C43 C44 1.0(7) . . . . ?
C54 C42 C43 C44 128.9(5) . . . . ?
C41 C42 C43 C44 -122.0(5) . . . . ?
C56 C42 C43 C48 178.9(4) . . . . ?
C54 C42 C43 C48 -53.2(5) . . . . ?
C41 C42 C43 C48 55.9(5) . . . . ?
C48 C43 C44 C45 0.6(7) . . . . ?
C42 C43 C44 C45 178.4(5) . . . . ?
C63 O13 C45 C44 -55.0(12) . . . . ?
C63 O13 C45 C46 129.1(9) . . . . ?
C43 C44 C45 O13 -174.7(5) . . . . ?
C43 C44 C45 C46 1.0(8) . . . . ?
C62 O12 C46 C47 -0.8(7) . . . . ?
C62 O12 C46 C45 179.9(4) . . . . ?
O13 C45 C46 O12 -6.2(7) . . . . ?
C44 C45 C46 O12 177.7(5) . . . . ?
O13 C45 C46 C47 174.4(5) . . . . ?
C44 C45 C46 C47 -1.6(7) . . . . ?
O12 C46 C47 C48 -178.7(4) . . . . ?
C45 C46 C47 C48 0.6(7) . . . . ?
C46 C47 C48 C43 1.1(7) . . . . ?
C46 C47 C48 C35 -177.3(4) . . . . ?
C44 C43 C48 C47 -1.7(7) . . . . ?
C42 C43 C48 C47 -179.7(4) . . . . ?
C44 C43 C48 C35 176.9(4) . . . . ?
C42 C43 C48 C35 -1.2(5) . . . . ?
C55 C35 C48 C47 -1.7(6) . . . . ?
C36 C35 C48 C47 124.5(5) . . . . ?
C49 C35 C48 C47 -126.1(5) . . . . ?
C55 C35 C48 C43 179.8(4) . . . . ?
C36 C35 C48 C43 -54.0(5) . . . . ?
C49 C35 C48 C43 55.4(5) . . . . ?
C55 C35 C49 C54 179.6(4) . . . . ?
C36 C35 C49 C54 53.7(5) . . . . ?
C48 C35 C49 C54 -55.4(5) . . . . ?
C55 C35 C49 C50 -0.1(7) . . . . ?
C36 C35 C49 C50 -126.0(5) . . . . ?
C48 C35 C49 C50 124.9(5) . . . . ?
C54 C49 C50 C51 -0.1(7) . . . . ?
C35 C49 C50 C51 179.6(4) . . . . ?
C49 C50 C51 C52 -0.3(7) . . . . ?
C50 C51 C52 C53 0.5(8) . . . . ?
C51 C52 C53 C54 -0.2(8) . . . . ?
C50 C49 C54 C53 0.4(7) . . . . ?
C35 C49 C54 C53 -179.4(4) . . . . ?
C50 C49 C54 C42 -179.5(4) . . . . ?
C35 C49 C54 C42 0.7(6) . . . . ?
C52 C53 C54 C49 -0.2(7) . . . . ?
C52 C53 C54 C42 179.7(5) . . . . ?
C56 C42 C54 C49 -179.0(5) . . . . ?
C43 C42 C54 C49 53.7(5) . . . . ?
C41 C42 C54 C49 -54.7(6) . . . . ?
C56 C42 C54 C53 1.1(7) . . . . ?
C43 C42 C54 C53 -126.2(5) . . . . ?
C41 C42 C54 C53 125.3(5) . . . . ?
C12 O9 C57 C58 -174.5(4) . . . . ?
C59 O10 C58 C57 172.8(5) . . . . ?
O9 C57 C58 O10 -75.5(6) . . . . ?
C58 O10 C59 C60 174.8(7) . . . . ?
C61 O11 C60 C59 -169.9(9) . . . . ?
O10 C59 C60 O11 -33.5(17) . . . . ?
C60 O11 C61 C62 -126.7(11) . . . . ?
C46 O12 C62 C61 177.0(4) . . . . ?
O11 C61 C62 O12 69.3(6) . . . . ?
C45 O13 C63 C64 171.2(8) . . . . ?
C65 O14 C64 C63 -173.4(14) . . . . ?
O13 C63 C64 O14 -60.1(13) . . . . ?
C64 O14 C65 C66 -138(3) . . . . ?
O14 C65 C66 O15 -14(4) . . . . ?
C67 O15 C66 C65 -173.4(15) . . . . ?
C66 O15 C67 C68 -179.1(5) . . . . ?
C11 O16 C68 C67 173.7(3) . . . . ?
O15 C67 C68 O16 72.8(5) . . . . ?
C73 N1 C69 C70 -1.7(6) . . . . ?
C79 N1 C69 C70 171.8(3) . . . . ?
N1 C69 C70 C71 -1.4(6) . . . . ?
C69 C70 C71 C72 3.6(5) . . . . ?
C69 C70 C71 C76 -175.0(3) . . . . ?
C70 C71 C72 C73 -3.0(5) . . . . ?
C76 C71 C72 C73 175.8(3) . . . . ?
C69 N1 C73 C72 2.4(6) . . . . ?
C79 N1 C73 C72 -171.0(3) . . . . ?
C71 C72 C73 N1 0.0(6) . . . . ?
C78 N2 C74 C75 -0.6(7) . . . . ?
C94 N2 C74 C75 177.3(4) . . . . ?
N2 C74 C75 C76 0.4(7) . . . . ?
C74 C75 C76 C77 1.1(6) . . . . ?
C74 C75 C76 C71 -179.4(4) . . . . ?
C72 C71 C76 C77 -18.9(5) . . . . ?
C70 C71 C76 C77 159.7(4) . . . . ?
C72 C71 C76 C75 161.6(4) . . . . ?
C70 C71 C76 C75 -19.7(5) . . . . ?
C75 C76 C77 C78 -2.3(6) . . . . ?
C71 C76 C77 C78 178.2(3) . . . . ?
C74 N2 C78 C77 -0.6(6) . . . . ?
C94 N2 C78 C77 -178.4(4) . . . . ?
C76 C77 C78 N2 2.1(6) . . . . ?
C69 N1 C79 C80 148.6(4) . . . . ?
C73 N1 C79 C80 -37.9(5) . . . . ?
N1 C79 C80 C93 -85.1(4) . . . . ?
N1 C79 C80 C81 91.4(4) . . . . ?
C93 C80 C81 C82 178.6(4) . . . . ?
C79 C80 C81 C82 2.1(6) . . . . ?
C93 C80 C81 C86 0.9(6) . . . . ?
C79 C80 C81 C86 -175.6(3) . . . . ?
C80 C81 C82 C83 -178.3(4) . . . . ?
C86 C81 C82 C83 -0.6(6) . . . . ?
C81 C82 C83 C84 0.6(8) . . . . ?
C82 C83 C84 C85 -1.2(9) . . . . ?
C83 C84 C85 C86 1.8(8) . . . . ?
C84 C85 C86 C87 175.7(5) . . . . ?
C84 C85 C86 C81 -1.8(7) . . . . ?
C82 C81 C86 C87 -176.3(4) . . . . ?
C80 C81 C86 C87 1.5(6) . . . . ?
C82 C81 C86 C85 1.2(6) . . . . ?
C80 C81 C86 C85 179.0(4) . . . . ?
C85 C86 C87 C88 -178.0(4) . . . . ?
C81 C86 C87 C88 -0.6(6) . . . . ?
C86 C87 C88 C93 -2.7(6) . . . . ?
C86 C87 C88 C89 174.4(4) . . . . ?
C87 C88 C89 C90 -179.2(4) . . . . ?
C93 C88 C89 C90 -2.1(6) . . . . ?
C88 C89 C90 C91 -2.4(7) . . . . ?
C89 C90 C91 C92 4.0(7) . . . . ?
C90 C91 C92 C93 -1.1(6) . . . . ?
C81 C80 C93 C88 -4.0(5) . . . . ?
C79 C80 C93 C88 172.5(3) . . . . ?
C81 C80 C93 C92 179.1(3) . . . . ?
C79 C80 C93 C92 -4.4(5) . . . . ?
C87 C88 C93 C80 4.9(5) . . . . ?
C89 C88 C93 C80 -172.2(4) . . . . ?
C87 C88 C93 C92 -178.1(3) . . . . ?
C89 C88 C93 C92 4.8(5) . . . . ?
C91 C92 C93 C80 173.5(4) . . . . ?
C91 C92 C93 C88 -3.3(6) . . . . ?
C78 N2 C94 C95 -3.5(6) . . . . ?
C74 N2 C94 C95 178.5(4) . . . . ?
N2 C94 C95 C108 -83.4(5) . . . . ?
N2 C94 C95 C96 95.8(5) . . . . ?
C108 C95 C96 C97 -179.9(5) . . . . ?
C94 C95 C96 C97 0.9(7) . . . . ?
C108 C95 C96 C101 -2.1(7) . . . . ?
C94 C95 C96 C101 178.7(4) . . . . ?
C95 C96 C97 C98 178.5(5) . . . . ?
C101 C96 C97 C98 0.6(7) . . . . ?
C96 C97 C98 C99 -0.5(9) . . . . ?
C97 C98 C99 C100 0.5(10) . . . . ?
C98 C99 C100 C101 -0.6(10) . . . . ?
C99 C100 C101 C102 -178.3(6) . . . . ?
C99 C100 C101 C96 0.7(8) . . . . ?
C97 C96 C101 C102 178.3(5) . . . . ?
C95 C96 C101 C102 0.3(7) . . . . ?
C97 C96 C101 C100 -0.7(7) . . . . ?
C95 C96 C101 C100 -178.7(5) . . . . ?
C100 C101 C102 C103 -180.0(6) . . . . ?
C96 C101 C102 C103 1.0(9) . . . . ?
C101 C102 C103 C104 176.4(7) . . . . ?
C101 C102 C103 C108 -0.7(9) . . . . ?
C102 C103 C104 C105 177.7(8) . . . . ?
C108 C103 C104 C105 -5.2(12) . . . . ?
C103 C104 C105 C106 5.3(15) . . . . ?
C104 C105 C106 C107 -3.0(15) . . . . ?
C105 C106 C107 C108 0.8(11) . . . . ?
C96 C95 C108 C107 -179.2(5) . . . . ?
C94 C95 C108 C107 0.1(7) . . . . ?
C96 C95 C108 C103 2.4(7) . . . . ?
C94 C95 C108 C103 -178.3(4) . . . . ?
C106 C107 C108 C95 -179.5(6) . . . . ?
C106 C107 C108 C103 -1.1(9) . . . . ?
C102 C103 C108 C95 -1.1(8) . . . . ?
C104 C103 C108 C95 -178.4(6) . . . . ?
C102 C103 C108 C107 -179.5(5) . . . . ?
C104 C103 C108 C107 3.2(9) . . . . ?

loop_
_platon_squeeze_void_nr
_platon_squeeze_void_average_x
_platon_squeeze_void_average_y
_platon_squeeze_void_average_z
_platon_squeeze_void_volume
_platon_squeeze_void_count_electrons
1 0.316 -0.266 0.007 367.0 93.3
2 0.816 -0.234 0.507 366.9 93.4
3 0.184 0.234 0.493 366.9 91.4
4 0.684 0.266 0.993 366.9 91.5
5 0.789 0.179 0.360 13.4 0.1
6 0.045 0.212 0.226 36.4 10.3
7 0.545 0.287 0.726 36.4 10.3
8 0.289 0.321 0.860 13.4 0.1
9 0.711 0.679 0.140 13.4 0.2
10 0.455 0.712 0.274 36.4 10.0
11 0.955 0.787 0.774 36.4 9.9
12 0.211 0.821 0.640 13.4 0.2
